data_4314762
loop_
_publ_author_name
'Nicole L. Fry'
'Michael J. Rose'
'David L. Rogow'
'Crystal Nyitray'
'Manpreet Kaur'
'Pradip K. Mascharak'

_publ_contact_author_address
;
Department of Chemistry and Biochemistry,
University of California, Santa Cruz,
1156 High Street,
Santa Cruz, CA 95064
USA
;
_publ_contact_author_email pradip@chemsitry.ucsc.edu
_publ_contact_author_fax '+1 831 459 2935'
_publ_contact_author_name 'Pradip Mascharak'
_publ_contact_author_phone '+1 831 459 4251'
_publ_section_title
;
 Ruthenium Nitrosyls Derived from Tetradentate Ligands Containing
 Carboxamido-N and Phenolato-O Donors: Syntheses, Structures,
 Photolability, and Time Dependent Density Functional Theory Studies
;
_journal_name_full 'Inorganic Chemistry'
_journal_page_first 1487
_journal_page_last 1495
_journal_paper_doi 10.1021/ic9017129
_journal_volume 49
_journal_year 2010
_chemical_formula_sum 'C72 H105 N9 Na O14 Ru2'
_chemical_formula_weight 1545.78
_chemical_name_common (NEt4)1.5(Na)0.5[(hybeb)Ru(NO)(OEt)].EtOH
_chemical_name_systematic
; 
 ? 
;
_space_group_IT_number 14
_symmetry_cell_setting monoclinic
_symmetry_space_group_name_Hall '-P 2yn'
_symmetry_space_group_name_H-M 'P 1 21/n 1'
_atom_sites_solution_hydrogens geom
_atom_sites_solution_primary direct
_atom_sites_solution_secondary difmap
_audit_creation_method SHELXL-97
_cell_angle_alpha 90.00
_cell_angle_beta 96.74(3)
_cell_angle_gamma 90.00
_cell_formula_units_Z 4
_cell_length_a 11.827(2)
_cell_length_b 18.817(4)
_cell_length_c 33.222(7)
_cell_measurement_reflns_used 9895
_cell_measurement_temperature 150(2)
_cell_measurement_theta_max 48.392
_cell_measurement_theta_min 4.502
_cell_volume 7342(3)
_computing_cell_refinement 'Bruker SAINT v7.34'
_computing_data_collection 'Bruker APEX-II v2.1-4'
_computing_data_reduction 'Bruker SAINT v7.34'
_computing_structure_refinement 'SHELXL-97 (Sheldrick, 1997)'
_computing_structure_solution 'SHELXS-97 (Sheldrick, 1990)'
_diffrn_ambient_temperature 150(2)
_diffrn_detector_area_resol_mean 83.33
_diffrn_measured_fraction_theta_full 0.999
_diffrn_measured_fraction_theta_max 0.999
_diffrn_measurement_device_type 'Bruker APEX-II'
_diffrn_measurement_method 'combination of \w and \f-scans '
_diffrn_radiation_monochromator graphite
_diffrn_radiation_source 'fine-focus sealed tube'
_diffrn_radiation_type MoK\a
_diffrn_radiation_wavelength 0.71073
_diffrn_reflns_av_R_equivalents 0.0572
_diffrn_reflns_av_sigmaI/netI 0.0433
_diffrn_reflns_limit_h_max 13
_diffrn_reflns_limit_h_min -13
_diffrn_reflns_limit_k_max 21
_diffrn_reflns_limit_k_min -21
_diffrn_reflns_limit_l_max 38
_diffrn_reflns_limit_l_min -38
_diffrn_reflns_number 61816
_diffrn_reflns_theta_full 24.51
_diffrn_reflns_theta_max 24.51
_diffrn_reflns_theta_min 1.91
_exptl_absorpt_coefficient_mu 0.486
_exptl_absorpt_correction_T_max 0.7451
_exptl_absorpt_correction_T_min 0.6619
_exptl_absorpt_correction_type empirical
_exptl_absorpt_process_details 'SADABS, Sheldrick, 2008'
_exptl_crystal_colour orange
_exptl_crystal_density_diffrn 1.398
_exptl_crystal_density_method 'not measured'
_exptl_crystal_description needle
_exptl_crystal_F_000 3244
_exptl_crystal_size_max 0.81
_exptl_crystal_size_mid 0.76
_exptl_crystal_size_min 0.34
_refine_diff_density_max 0.815
_refine_diff_density_min -0.550
_refine_diff_density_rms 0.076
_refine_ls_extinction_method none
_refine_ls_goodness_of_fit_ref 1.028
_refine_ls_hydrogen_treatment mixed
_refine_ls_matrix_type full
_refine_ls_number_parameters 925
_refine_ls_number_reflns 12212
_refine_ls_number_restraints 2
_refine_ls_restrained_S_all 1.028
_refine_ls_R_factor_all 0.0626
_refine_ls_R_factor_gt 0.0432
_refine_ls_shift/su_max 0.017
_refine_ls_shift/su_mean 0.000
_refine_ls_structure_factor_coef Fsqd
_refine_ls_weighting_details 'calc w=1/[\s^2^(Fo^2^)+(0.0554P)^2^+9.9782P] where P=(Fo^2^+2Fc^2^)/3'
_refine_ls_weighting_scheme calc
_refine_ls_wR_factor_gt 0.1076
_refine_ls_wR_factor_ref 0.1184
_reflns_number_gt 9373
_reflns_number_total 12212
_reflns_threshold_expression >2sigma(I)
_cod_data_source_file ic9017129_si_002_2.cif
_cod_data_source_block xsc
_cod_depositor_comments
;
The following automatic conversions were performed:

'_symmetry_cell_setting' value 'MONOCLINIC' changed to 'monoclinic'
according to the built-in table from CIF Core dictionary named
'cif_core.dic' version 2.4.1 from 2010-06-29.

Automatic conversion script
Id: cif_fix_values 1646 2011-03-28 12:23:43Z adriana 
;
_cod_original_sg_symbol_Hall '-P 2yan'
_cod_database_code 4314762

loop_
_symmetry_equiv_pos_as_xyz
'x, y, z'
'-x+1/2, y+1/2, -z+1/2'
'-x, -y, -z'
'x-1/2, -y-1/2, z-1/2'

loop_
_atom_site_label
_atom_site_type_symbol
_atom_site_fract_x
_atom_site_fract_y
_atom_site_fract_z
_atom_site_U_iso_or_equiv
_atom_site_adp_type
_atom_site_occupancy
_atom_site_symmetry_multiplicity
_atom_site_calc_flag
_atom_site_refinement_flags
_atom_site_disorder_assembly
_atom_site_disorder_group
Ru1 Ru 0.85166(3) 0.168534(16) 0.079381(9) 0.02647(10) Uani 1 1 d . . .
Ru2 Ru 0.88676(3) 0.129833(17) 0.280297(9) 0.02909(10) Uani 1 1 d . A .
Na1 Na 0.86824(13) 0.21832(8) 0.18417(4) 0.0346(4) Uani 1 1 d . A .
O1 O 0.7846(2) 0.14546(14) 0.13129(8) 0.0302(6) Uani 1 1 d . . .
O2 O 0.5414(2) 0.09032(16) 0.02939(8) 0.0374(7) Uani 1 1 d . . .
O3 O 1.0184(2) 0.26812(15) -0.00941(8) 0.0390(7) Uani 1 1 d . . .
O4 O 0.9557(2) 0.23185(14) 0.11673(8) 0.0344(6) Uani 1 1 d . . .
O5 O 1.0003(2) 0.04694(16) 0.07541(9) 0.0404(7) Uani 1 1 d . . .
O6 O 0.7491(2) 0.25181(14) 0.07502(8) 0.0337(6) Uani 1 1 d . . .
O7 O 0.9812(3) 0.29607(18) 0.22674(9) 0.0523(8) Uani 1 1 d D . .
H7A H 0.997(4) 0.267(2) 0.2480(10) 0.063 Uiso 1 1 d D . .
O8 O 0.7466(3) 0.30654(16) 0.14948(9) 0.0518(8) Uani 1 1 d D . .
H8A H 0.753(4) 0.287(2) 0.1250(7) 0.062 Uiso 1 1 d D . .
O9 O 0.7831(2) 0.20099(14) 0.24902(8) 0.0333(6) Uani 1 1 d . . .
O10 O 0.7173(2) 0.20103(18) 0.37611(9) 0.0483(8) Uani 1 1 d . . .
O11 O 1.1890(3) 0.0273(2) 0.31980(9) 0.0613(10) Uani 1 1 d . . .
O12 O 0.9532(2) 0.12254(14) 0.22697(8) 0.0316(6) Uani 1 1 d . . .
O13 O 0.7335(3) 0.00953(17) 0.26995(9) 0.0507(8) Uani 1 1 d . A .
O14 O 0.9896(2) 0.21264(16) 0.29052(8) 0.0426(7) Uani 1 1 d . . .
N1 N 0.7318(3) 0.11754(16) 0.04172(9) 0.0268(7) Uani 1 1 d . . .
N2 N 0.9067(3) 0.20014(17) 0.02681(9) 0.0279(7) Uani 1 1 d . . .
N3 N 0.9421(3) 0.09592(18) 0.08050(9) 0.0292(7) Uani 1 1 d . . .
N7 N 0.8360(3) 0.14816(18) 0.33559(10) 0.0335(8) Uani 1 1 d . . .
N8 N 1.0058(3) 0.06967(19) 0.31276(9) 0.0343(8) Uani 1 1 d . . .
N9 N 0.7938(3) 0.05889(18) 0.27190(9) 0.0297(7) Uani 1 1 d . . .
C1 C 0.7034(3) 0.0967(2) 0.13137(11) 0.0280(8) Uani 1 1 d . . .
C2 C 0.6923(3) 0.0639(2) 0.16868(12) 0.0350(10) Uani 1 1 d . . .
H2A H 0.7445 0.0761 0.1916 0.042 Uiso 1 1 calc R . .
C3 C 0.6090(4) 0.0150(2) 0.17325(12) 0.0396(10) Uani 1 1 d . . .
H3A H 0.6056 -0.0074 0.1987 0.047 Uiso 1 1 calc R . .
C4 C 0.5290(4) -0.0017(2) 0.14026(12) 0.0386(10) Uani 1 1 d . . .
H4A H 0.4691 -0.0342 0.1433 0.046 Uiso 1 1 calc R . .
C5 C 0.5383(3) 0.0298(2) 0.10321(11) 0.0307(9) Uani 1 1 d . . .
H5A H 0.4829 0.0189 0.0810 0.037 Uiso 1 1 calc R . .
C6 C 0.6259(3) 0.0772(2) 0.09706(11) 0.0259(8) Uani 1 1 d . . .
C7 C 0.6295(3) 0.0972(2) 0.05318(11) 0.0289(9) Uani 1 1 d . . .
C8 C 0.7536(3) 0.12137(19) 0.00090(11) 0.0265(8) Uani 1 1 d . . .
C9 C 0.6948(3) 0.0826(2) -0.03052(11) 0.0292(9) Uani 1 1 d . . .
H9A H 0.6307 0.0550 -0.0254 0.035 Uiso 1 1 calc R . .
C10 C 0.7280(3) 0.0835(2) -0.06896(12) 0.0333(9) Uani 1 1 d . . .
H10A H 0.6872 0.0563 -0.0900 0.040 Uiso 1 1 calc R . .
C11 C 0.8203(4) 0.1236(2) -0.07703(12) 0.0360(10) Uani 1 1 d . . .
H11A H 0.8429 0.1241 -0.1035 0.043 Uiso 1 1 calc R . .
C12 C 0.8798(3) 0.1629(2) -0.04661(12) 0.0318(9) Uani 1 1 d . . .
H12A H 0.9432 0.1904 -0.0525 0.038 Uiso 1 1 calc R . .
C13 C 0.8485(3) 0.16310(19) -0.00699(11) 0.0267(8) Uani 1 1 d . . .
C14 C 0.9876(3) 0.2498(2) 0.02352(12) 0.0311(9) Uani 1 1 d . . .
C15 C 1.0440(3) 0.2868(2) 0.06142(12) 0.0320(9) Uani 1 1 d . . .
C16 C 1.1291(3) 0.3357(2) 0.05359(14) 0.0380(10) Uani 1 1 d . . .
H16A H 1.1458 0.3407 0.0265 0.046 Uiso 1 1 calc R . .
C17 C 1.1891(4) 0.3768(2) 0.08303(15) 0.0437(11) Uani 1 1 d . . .
H17A H 1.2480 0.4075 0.0765 0.052 Uiso 1 1 calc R . .
C18 C 1.1620(4) 0.3724(2) 0.12237(14) 0.0434(11) Uani 1 1 d . . .
H18A H 1.1997 0.4022 0.1428 0.052 Uiso 1 1 calc R . .
C19 C 1.0807(3) 0.3250(2) 0.13186(14) 0.0385(10) Uani 1 1 d . . .
H19A H 1.0626 0.3229 0.1589 0.046 Uiso 1 1 calc R . .
C20 C 1.0232(3) 0.2795(2) 0.10248(12) 0.0323(9) Uani 1 1 d . . .
C21 C 0.6846(4) 0.2748(3) 0.03879(15) 0.0563(13) Uani 1 1 d . . .
H21A H 0.6261 0.2384 0.0304 0.068 Uiso 1 1 calc R . .
H21B H 0.7356 0.2778 0.0173 0.068 Uiso 1 1 calc R . .
C22 C 0.6271(6) 0.3443(3) 0.04156(17) 0.0784(19) Uani 1 1 d . . .
H22A H 0.5875 0.3570 0.0150 0.118 Uiso 1 1 calc R . .
H22B H 0.6839 0.3808 0.0502 0.118 Uiso 1 1 calc R . .
H22C H 0.5720 0.3411 0.0613 0.118 Uiso 1 1 calc R . .
C47 C 0.9407(5) 0.3638(3) 0.2380(2) 0.0733(17) Uani 1 1 d . . .
H47A H 0.9173 0.3609 0.2656 0.088 Uiso 1 1 calc R . .
H47B H 0.8731 0.3772 0.2190 0.088 Uiso 1 1 calc R . .
C48 C 1.0293(5) 0.4189(3) 0.23715(19) 0.0773(17) Uani 1 1 d . . .
H48A H 0.9985 0.4650 0.2442 0.116 Uiso 1 1 calc R . .
H48B H 1.0533 0.4214 0.2099 0.116 Uiso 1 1 calc R . .
H48C H 1.0949 0.4069 0.2568 0.116 Uiso 1 1 calc R . .
C49 C 0.7070(12) 0.3796(7) 0.1460(3) 0.051(3) Uani 0.58(2) 1 d P A 1
H49A H 0.6957 0.3982 0.1731 0.061 Uiso 0.58(2) 1 calc PR A 1
H49B H 0.6331 0.3817 0.1286 0.061 Uiso 0.58(2) 1 calc PR A 1
C50 C 0.7921(10) 0.4234(8) 0.1281(4) 0.075(4) Uani 0.58(2) 1 d P A 1
H50A H 0.7695 0.4735 0.1284 0.113 Uiso 0.58(2) 1 calc PR A 1
H50B H 0.7963 0.4083 0.1000 0.113 Uiso 0.58(2) 1 calc PR A 1
H50C H 0.8667 0.4175 0.1439 0.113 Uiso 0.58(2) 1 calc PR A 1
C49A C 0.7863(16) 0.3784(9) 0.1450(6) 0.062(6) Uani 0.42(2) 1 d P A 2
H49C H 0.8164 0.3847 0.1187 0.074 Uiso 0.42(2) 1 calc PR A 2
H49D H 0.8466 0.3907 0.1671 0.074 Uiso 0.42(2) 1 calc PR A 2
C50A C 0.6832(14) 0.4227(12) 0.1472(5) 0.065(5) Uani 0.42(2) 1 d P A 2
H50D H 0.7015 0.4726 0.1425 0.098 Uiso 0.42(2) 1 calc PR A 2
H50E H 0.6575 0.4177 0.1740 0.098 Uiso 0.42(2) 1 calc PR A 2
H50F H 0.6227 0.4070 0.1264 0.098 Uiso 0.42(2) 1 calc PR A 2
C61 C 0.7157(3) 0.2435(2) 0.26717(13) 0.0352(10) Uani 1 1 d . A .
C62 C 0.6599(4) 0.2965(2) 0.24239(14) 0.0432(11) Uani 1 1 d . . .
H62A H 0.6768 0.3007 0.2152 0.052 Uiso 1 1 calc R A .
C63 C 0.5819(4) 0.3425(3) 0.25575(16) 0.0560(14) Uani 1 1 d . A .
H63A H 0.5463 0.3780 0.2383 0.067 Uiso 1 1 calc R . .
C64 C 0.5561(4) 0.3360(3) 0.29534(16) 0.0667(17) Uani 1 1 d . . .
H64A H 0.5008 0.3660 0.3050 0.080 Uiso 1 1 calc R A .
C65 C 0.6108(4) 0.2864(3) 0.31993(15) 0.0576(14) Uani 1 1 d . A .
H65A H 0.5920 0.2830 0.3469 0.069 Uiso 1 1 calc R . .
C66 C 0.6943(3) 0.2393(2) 0.30803(13) 0.0395(10) Uani 1 1 d . . .
C67 C 0.7505(3) 0.1938(2) 0.34204(13) 0.0386(10) Uani 1 1 d . A .
C68 C 0.8971(3) 0.1060(2) 0.36637(12) 0.0365(10) Uani 1 1 d . A .
C69 C 0.8757(4) 0.1013(2) 0.40691(13) 0.0424(11) Uani 1 1 d . . .
H69A H 0.8171 0.1295 0.4160 0.051 Uiso 1 1 calc R A .
C70 C 0.9382(4) 0.0564(3) 0.43369(14) 0.0507(12) Uani 1 1 d . A .
H70A H 0.9223 0.0543 0.4610 0.061 Uiso 1 1 calc R . .
C71 C 1.0227(4) 0.0149(3) 0.42160(14) 0.0533(13) Uani 1 1 d . . .
H71A H 1.0635 -0.0169 0.4402 0.064 Uiso 1 1 calc R A .
C72 C 1.0486(4) 0.0194(3) 0.38201(13) 0.0484(12) Uani 1 1 d . A .
H72A H 1.1081 -0.0091 0.3738 0.058 Uiso 1 1 calc R . .
C73 C 0.9887(3) 0.0650(2) 0.35416(12) 0.0387(10) Uani 1 1 d . A .
C74 C 1.1015(4) 0.0455(2) 0.29796(13) 0.0412(11) Uani 1 1 d . A .
C75 C 1.0985(3) 0.0368(2) 0.25258(12) 0.0336(9) Uani 1 1 d . . .
C76 C 1.1765(3) -0.0135(2) 0.24112(13) 0.0403(10) Uani 1 1 d . A .
H76A H 1.2258 -0.0365 0.2618 0.048 Uiso 1 1 calc R . .
C77 C 1.1848(4) -0.0312(2) 0.20101(14) 0.0440(11) Uani 1 1 d . . .
H77A H 1.2384 -0.0656 0.1944 0.053 Uiso 1 1 calc R A .
C78 C 1.1133(3) 0.0025(2) 0.17083(13) 0.0383(10) Uani 1 1 d . A .
H78A H 1.1167 -0.0093 0.1432 0.046 Uiso 1 1 calc R . .
C79 C 1.0375(3) 0.0530(2) 0.18097(12) 0.0328(9) Uani 1 1 d . . .
H79A H 0.9900 0.0761 0.1599 0.039 Uiso 1 1 calc R A .
C80 C 1.0277(3) 0.0715(2) 0.22153(11) 0.0292(9) Uani 1 1 d . A .
C81 C 1.1069(5) 0.3036(3) 0.32669(17) 0.0726(16) Uani 1 1 d . . .
H81A H 1.1482 0.3126 0.3535 0.109 Uiso 1 1 calc R A .
H81B H 1.0440 0.3376 0.3215 0.109 Uiso 1 1 calc R . .
H81C H 1.1588 0.3091 0.3060 0.109 Uiso 1 1 calc R . .
C82 C 1.0592(5) 0.2275(3) 0.32515(18) 0.0734(16) Uani 1 1 d . A .
H82A H 1.1236 0.1936 0.3277 0.088 Uiso 1 1 calc R . .
H82B H 1.0162 0.2203 0.3487 0.088 Uiso 1 1 calc R . .
N6 N 0.3579(3) 0.1889(2) 0.17769(11) 0.0457(9) Uani 1 1 d . . .
C39 C 0.4665(5) 0.1975(3) 0.15905(18) 0.0720(16) Uani 1 1 d . . .
H39A H 0.5300 0.1673 0.1662 0.086 Uiso 1 1 calc R . .
C40 C 0.4704(5) 0.2556(4) 0.12864(19) 0.0840(19) Uani 1 1 d . . .
H40A H 0.5450 0.2559 0.1186 0.126 Uiso 1 1 calc R . .
H40B H 0.4577 0.3015 0.1414 0.126 Uiso 1 1 calc R . .
H40C H 0.4109 0.2478 0.1060 0.126 Uiso 1 1 calc R . .
C41 C 0.2580(5) 0.1799(4) 0.14444(19) 0.0774(18) Uani 1 1 d . . .
H41A H 0.1889 0.1701 0.1577 0.093 Uiso 1 1 calc R . .
H41B H 0.2458 0.2258 0.1301 0.093 Uiso 1 1 calc R . .
C42 C 0.2672(5) 0.1248(3) 0.11422(17) 0.0747(17) Uani 1 1 d . . .
H42A H 0.1961 0.1224 0.0958 0.112 Uiso 1 1 calc R . .
H42B H 0.2812 0.0788 0.1278 0.112 Uiso 1 1 calc R . .
H42C H 0.3304 0.1360 0.0987 0.112 Uiso 1 1 calc R . .
C43 C 0.3370(6) 0.2543(4) 0.2013(2) 0.094(2) Uani 1 1 d . . .
H43A H 0.3171 0.2933 0.1817 0.113 Uiso 1 1 calc R . .
H43B H 0.4095 0.2675 0.2175 0.113 Uiso 1 1 calc R . .
C44 C 0.2462(6) 0.2508(5) 0.2294(2) 0.125(3) Uani 1 1 d . . .
H44A H 0.2339 0.2983 0.2401 0.187 Uiso 1 1 calc R . .
H44B H 0.2704 0.2184 0.2518 0.187 Uiso 1 1 calc R . .
H44C H 0.1752 0.2334 0.2145 0.187 Uiso 1 1 calc R . .
C45 C 0.3661(6) 0.1249(4) 0.20372(19) 0.0848(19) Uani 1 1 d . . .
H45A H 0.3805 0.0834 0.1867 0.102 Uiso 1 1 calc R . .
H45B H 0.2914 0.1174 0.2137 0.102 Uiso 1 1 calc R . .
C46 C 0.4554(6) 0.1262(4) 0.23934(18) 0.089(2) Uani 1 1 d . . .
H46A H 0.4648 0.0784 0.2509 0.134 Uiso 1 1 calc R . .
H46B H 0.4325 0.1590 0.2598 0.134 Uiso 1 1 calc R . .
H46C H 0.5277 0.1421 0.2307 0.134 Uiso 1 1 calc R . .
N5 N 0.0542(4) 0.5962(3) 0.09833(16) 0.0798(16) Uani 1 1 d . . .
C31 C 0.0450(5) 0.5497(3) 0.13568(18) 0.0712(17) Uani 1 1 d . . .
H31A H 0.0419 0.4993 0.1271 0.085 Uiso 1 1 calc R . .
H31B H 0.1149 0.5561 0.1549 0.085 Uiso 1 1 calc R . .
C32 C -0.0579(5) 0.5653(4) 0.15779(18) 0.0820(19) Uani 1 1 d . . .
H32A H -0.0656 0.5280 0.1779 0.123 Uiso 1 1 calc R . .
H32B H -0.1266 0.5667 0.1382 0.123 Uiso 1 1 calc R . .
H32C H -0.0476 0.6114 0.1715 0.123 Uiso 1 1 calc R . .
C33 C -0.0494(5) 0.5868(4) 0.06498(17) 0.0748(18) Uani 1 1 d . . .
H33A H -0.1183 0.6049 0.0758 0.090 Uiso 1 1 calc R . .
H33B H -0.0366 0.6169 0.0415 0.090 Uiso 1 1 calc R . .
C34 C -0.0723(7) 0.5130(4) 0.0503(2) 0.112(3) Uani 1 1 d . . .
H34A H -0.1369 0.5131 0.0289 0.168 Uiso 1 1 calc R . .
H34B H -0.0904 0.4831 0.0728 0.168 Uiso 1 1 calc R . .
H34C H -0.0049 0.4942 0.0394 0.168 Uiso 1 1 calc R . .
C35 C 0.0512(6) 0.6721(4) 0.1095(2) 0.093(2) Uani 1 1 d . . .
H35A H -0.0215 0.6821 0.1204 0.112 Uiso 1 1 calc R . .
H35B H 0.0528 0.7012 0.0847 0.112 Uiso 1 1 calc R . .
C36 C 0.1475(7) 0.6944(5) 0.1401(3) 0.131(3) Uani 1 1 d . . .
H36A H 0.1436 0.7458 0.1445 0.196 Uiso 1 1 calc R . .
H36B H 0.2200 0.6827 0.1301 0.196 Uiso 1 1 calc R . .
H36C H 0.1422 0.6694 0.1657 0.196 Uiso 1 1 calc R . .
C37 C 0.1637(5) 0.5764(4) 0.0831(2) 0.096(2) Uani 1 1 d . . .
H37A H 0.1595 0.5258 0.0749 0.115 Uiso 1 1 calc R . .
H37B H 0.2256 0.5809 0.1058 0.115 Uiso 1 1 calc R . .
C38 C 0.1952(7) 0.6198(5) 0.0478(3) 0.152(5) Uani 1 1 d . . .
H38A H 0.2693 0.6041 0.0407 0.229 Uiso 1 1 calc R . .
H38B H 0.1993 0.6702 0.0554 0.229 Uiso 1 1 calc R . .
H38C H 0.1373 0.6133 0.0245 0.229 Uiso 1 1 calc R . .
N4 N 0.7141(3) 0.85364(18) 0.04513(10) 0.0350(8) Uani 1 1 d . . .
C23 C 0.7264(4) 0.7812(2) 0.02687(14) 0.0441(11) Uani 1 1 d . . .
H23A H 0.7203 0.7449 0.0481 0.053 Uiso 1 1 calc R . .
H23B H 0.8035 0.7773 0.0182 0.053 Uiso 1 1 calc R . .
C24 C 0.6394(5) 0.7646(3) -0.00910(18) 0.0745(17) Uani 1 1 d . . .
H24A H 0.6557 0.7179 -0.0201 0.112 Uiso 1 1 calc R . .
H24B H 0.6431 0.8010 -0.0300 0.112 Uiso 1 1 calc R . .
H24C H 0.5630 0.7643 -0.0004 0.112 Uiso 1 1 calc R . .
C25 C 0.5960(3) 0.8639(2) 0.05831(13) 0.0389(10) Uani 1 1 d . . .
H25A H 0.5922 0.9119 0.0702 0.047 Uiso 1 1 calc R . .
H25B H 0.5392 0.8621 0.0339 0.047 Uiso 1 1 calc R . .
C26 C 0.5623(4) 0.8103(3) 0.08854(16) 0.0609(14) Uani 1 1 d . . .
H26A H 0.4855 0.8211 0.0951 0.091 Uiso 1 1 calc R . .
H26B H 0.6162 0.8125 0.1133 0.091 Uiso 1 1 calc R . .
H26C H 0.5634 0.7625 0.0769 0.091 Uiso 1 1 calc R . .
C27 C 0.8057(4) 0.8572(2) 0.08150(13) 0.0415(11) Uani 1 1 d . . .
H27A H 0.7946 0.8167 0.0997 0.050 Uiso 1 1 calc R . .
H27B H 0.8810 0.8512 0.0717 0.050 Uiso 1 1 calc R . .
C28 C 0.8074(4) 0.9250(3) 0.10594(14) 0.0513(12) Uani 1 1 d . . .
H28A H 0.8733 0.9246 0.1268 0.077 Uiso 1 1 calc R . .
H28B H 0.7373 0.9285 0.1189 0.077 Uiso 1 1 calc R . .
H28C H 0.8129 0.9658 0.0880 0.077 Uiso 1 1 calc R . .
C29 C 0.7289(4) 0.9133(2) 0.01534(13) 0.0417(11) Uani 1 1 d . . .
H29A H 0.6691 0.9085 -0.0080 0.050 Uiso 1 1 calc R . .
H29B H 0.7164 0.9591 0.0288 0.050 Uiso 1 1 calc R . .
C30 C 0.8434(4) 0.9161(3) -0.00067(15) 0.0532(13) Uani 1 1 d . . .
H30A H 0.8445 0.9559 -0.0197 0.080 Uiso 1 1 calc R . .
H30B H 0.8563 0.8715 -0.0147 0.080 Uiso 1 1 calc R . .
H30C H 0.9035 0.9227 0.0220 0.080 Uiso 1 1 calc R . .

loop_
_atom_site_aniso_label
_atom_site_aniso_U_11
_atom_site_aniso_U_22
_atom_site_aniso_U_33
_atom_site_aniso_U_23
_atom_site_aniso_U_13
_atom_site_aniso_U_12
Ru1 0.02380(17) 0.02976(18) 0.02497(17) -0.00053(13) -0.00077(12) -0.00357(13)
Ru2 0.02397(18) 0.03581(19) 0.02657(18) -0.00497(14) -0.00095(13) 0.00096(14)
Na1 0.0382(9) 0.0323(9) 0.0318(9) -0.0042(7) -0.0020(7) -0.0044(7)
O1 0.0298(15) 0.0337(15) 0.0266(14) -0.0032(12) 0.0007(11) -0.0073(12)
O2 0.0240(15) 0.0569(19) 0.0293(15) 0.0035(14) -0.0052(12) -0.0053(13)
O3 0.0350(16) 0.0473(18) 0.0361(17) 0.0046(14) 0.0093(13) -0.0078(14)
O4 0.0343(16) 0.0382(16) 0.0293(15) -0.0019(12) -0.0022(12) -0.0122(13)
O5 0.0369(17) 0.0438(18) 0.0410(17) -0.0001(14) 0.0070(13) 0.0085(15)
O6 0.0337(15) 0.0350(16) 0.0318(15) -0.0011(12) 0.0014(12) 0.0029(12)
O7 0.064(2) 0.047(2) 0.045(2) -0.0058(15) 0.0027(16) -0.0197(18)
O8 0.077(2) 0.0363(18) 0.0403(18) -0.0051(15) -0.0015(17) 0.0113(17)
O9 0.0291(15) 0.0357(16) 0.0344(15) -0.0060(13) 0.0009(12) 0.0045(12)
O10 0.0398(18) 0.070(2) 0.0348(17) -0.0161(16) 0.0045(14) 0.0064(16)
O11 0.0351(18) 0.108(3) 0.0387(18) 0.0080(19) -0.0038(14) 0.0240(19)
O12 0.0295(15) 0.0365(16) 0.0281(14) -0.0022(12) 0.0004(11) 0.0065(12)
O13 0.057(2) 0.0468(19) 0.0460(19) -0.0003(15) -0.0042(15) -0.0183(17)
O14 0.0369(17) 0.057(2) 0.0320(16) -0.0099(14) -0.0033(13) -0.0158(15)
N1 0.0254(17) 0.0306(18) 0.0240(17) -0.0006(14) 0.0008(13) -0.0012(14)
N2 0.0232(17) 0.0325(18) 0.0273(17) 0.0024(14) 0.0005(13) 0.0015(14)
N3 0.0253(17) 0.0355(19) 0.0256(17) 0.0038(15) -0.0014(13) -0.0046(16)
N7 0.0267(18) 0.044(2) 0.0296(18) -0.0087(15) 0.0015(14) -0.0009(15)
N8 0.0290(18) 0.048(2) 0.0248(17) -0.0012(15) -0.0002(14) 0.0050(16)
N9 0.0301(18) 0.0351(19) 0.0227(17) -0.0021(14) -0.0024(14) 0.0025(16)
C1 0.025(2) 0.029(2) 0.030(2) -0.0042(17) 0.0029(16) -0.0023(17)
C2 0.033(2) 0.048(3) 0.023(2) -0.0019(19) 0.0017(17) -0.008(2)
C3 0.040(2) 0.051(3) 0.028(2) 0.003(2) 0.0062(18) -0.013(2)
C4 0.035(2) 0.047(3) 0.035(2) -0.001(2) 0.0068(19) -0.016(2)
C5 0.026(2) 0.041(2) 0.026(2) -0.0030(18) 0.0016(16) -0.0029(18)
C6 0.025(2) 0.029(2) 0.0239(19) -0.0028(16) 0.0029(15) -0.0002(16)
C7 0.029(2) 0.028(2) 0.030(2) -0.0016(17) 0.0030(17) 0.0006(17)
C8 0.0211(19) 0.028(2) 0.029(2) 0.0033(17) -0.0027(15) 0.0052(16)
C9 0.024(2) 0.031(2) 0.031(2) 0.0003(17) -0.0035(16) 0.0023(17)
C10 0.032(2) 0.038(2) 0.028(2) -0.0036(18) -0.0029(17) 0.0021(19)
C11 0.039(2) 0.044(3) 0.024(2) 0.0006(19) 0.0048(18) 0.008(2)
C12 0.029(2) 0.034(2) 0.034(2) 0.0055(18) 0.0069(17) 0.0049(18)
C13 0.026(2) 0.026(2) 0.028(2) 0.0014(16) 0.0004(16) 0.0029(16)
C14 0.023(2) 0.031(2) 0.040(2) 0.0024(18) 0.0021(17) 0.0013(17)
C15 0.023(2) 0.030(2) 0.042(2) 0.0015(18) 0.0015(17) 0.0016(17)
C16 0.031(2) 0.038(2) 0.045(3) 0.001(2) 0.0065(19) -0.0030(19)
C17 0.033(2) 0.037(3) 0.061(3) 0.002(2) 0.007(2) -0.011(2)
C18 0.037(3) 0.034(2) 0.056(3) -0.009(2) -0.006(2) -0.007(2)
C19 0.034(2) 0.035(2) 0.045(3) -0.002(2) -0.0008(19) -0.0047(19)
C20 0.024(2) 0.033(2) 0.039(2) 0.0005(19) -0.0022(17) 0.0005(17)
C21 0.055(3) 0.055(3) 0.057(3) 0.004(3) -0.003(2) 0.015(3)
C22 0.108(5) 0.066(4) 0.060(4) 0.001(3) 0.004(3) 0.033(4)
C47 0.069(4) 0.062(4) 0.090(5) -0.003(3) 0.015(3) -0.007(3)
C48 0.066(4) 0.078(4) 0.087(4) -0.011(3) 0.006(3) -0.017(3)
C49 0.063(8) 0.036(8) 0.051(6) -0.008(5) 0.000(5) 0.012(6)
C50 0.080(8) 0.055(8) 0.093(9) 0.025(7) 0.019(6) 0.005(6)
C49A 0.055(10) 0.048(12) 0.079(12) -0.013(9) -0.003(8) 0.006(8)
C50A 0.069(10) 0.050(11) 0.073(10) 0.002(8) -0.005(7) 0.011(9)
C61 0.030(2) 0.034(2) 0.040(2) -0.0118(19) -0.0025(18) -0.0002(18)
C62 0.039(3) 0.040(3) 0.049(3) -0.009(2) -0.005(2) 0.004(2)
C63 0.054(3) 0.050(3) 0.059(3) -0.013(3) -0.014(3) 0.016(2)
C64 0.056(3) 0.081(4) 0.059(3) -0.026(3) -0.014(3) 0.039(3)
C65 0.047(3) 0.081(4) 0.042(3) -0.027(3) -0.006(2) 0.020(3)
C66 0.027(2) 0.046(3) 0.043(3) -0.017(2) -0.0090(19) 0.0035(19)
C67 0.027(2) 0.050(3) 0.039(3) -0.016(2) 0.0004(19) -0.004(2)
C68 0.032(2) 0.043(2) 0.034(2) -0.0037(19) 0.0004(18) -0.0038(19)
C69 0.044(3) 0.051(3) 0.033(2) -0.007(2) 0.008(2) -0.007(2)
C70 0.055(3) 0.063(3) 0.034(3) 0.001(2) 0.006(2) -0.009(3)
C71 0.053(3) 0.071(4) 0.033(3) 0.007(2) -0.005(2) 0.003(3)
C72 0.039(3) 0.067(3) 0.037(3) 0.002(2) -0.002(2) 0.011(2)
C73 0.031(2) 0.054(3) 0.030(2) 0.000(2) -0.0029(18) -0.001(2)
C74 0.030(2) 0.054(3) 0.038(2) 0.003(2) -0.0022(19) 0.007(2)
C75 0.022(2) 0.043(2) 0.036(2) -0.0022(19) 0.0028(17) 0.0009(18)
C76 0.028(2) 0.049(3) 0.043(3) 0.005(2) 0.0024(19) 0.006(2)
C77 0.039(3) 0.044(3) 0.049(3) -0.001(2) 0.007(2) 0.009(2)
C78 0.037(2) 0.042(3) 0.037(2) -0.006(2) 0.0080(19) -0.001(2)
C79 0.029(2) 0.036(2) 0.032(2) 0.0010(18) 0.0012(17) 0.0007(18)
C80 0.023(2) 0.032(2) 0.032(2) -0.0020(17) 0.0005(16) -0.0009(17)
C81 0.077(4) 0.079(4) 0.061(4) -0.007(3) 0.007(3) -0.020(3)
C82 0.074(4) 0.074(4) 0.070(4) -0.006(3) 0.000(3) -0.006(3)
N6 0.033(2) 0.051(2) 0.051(2) -0.0054(19) 0.0002(17) 0.0024(17)
C39 0.046(3) 0.088(4) 0.082(4) 0.001(3) 0.006(3) 0.001(3)
C40 0.072(4) 0.095(5) 0.084(4) 0.020(4) 0.004(3) -0.026(4)
C41 0.050(3) 0.094(5) 0.086(4) -0.004(4) 0.001(3) -0.007(3)
C42 0.067(4) 0.094(5) 0.062(4) -0.013(3) 0.002(3) -0.030(3)
C43 0.097(5) 0.092(5) 0.087(5) -0.024(4) -0.010(4) 0.040(4)
C44 0.089(5) 0.176(9) 0.115(6) -0.042(6) 0.039(5) 0.037(6)
C45 0.095(5) 0.088(5) 0.074(4) -0.008(4) 0.019(4) -0.011(4)
C46 0.102(5) 0.100(5) 0.060(4) -0.008(4) -0.016(4) 0.019(4)
N5 0.070(3) 0.079(4) 0.095(4) 0.039(3) 0.028(3) 0.026(3)
C31 0.064(4) 0.071(4) 0.078(4) 0.044(3) 0.004(3) 0.016(3)
C32 0.093(5) 0.098(5) 0.059(4) 0.033(3) 0.024(3) 0.020(4)
C33 0.059(4) 0.112(5) 0.054(3) 0.033(4) 0.010(3) 0.029(4)
C34 0.137(7) 0.122(7) 0.074(5) -0.001(5) 0.003(5) -0.004(6)
C35 0.084(5) 0.076(5) 0.121(6) 0.021(4) 0.015(4) -0.006(4)
C36 0.120(7) 0.106(6) 0.160(9) 0.019(6) -0.008(6) -0.029(6)
C37 0.068(4) 0.094(5) 0.134(6) 0.047(5) 0.046(4) 0.029(4)
C38 0.102(6) 0.192(9) 0.182(9) 0.109(8) 0.098(6) 0.077(6)
N4 0.0287(18) 0.036(2) 0.040(2) 0.0039(16) 0.0044(15) 0.0089(15)
C23 0.036(2) 0.041(3) 0.056(3) 0.000(2) 0.010(2) 0.011(2)
C24 0.076(4) 0.067(4) 0.078(4) -0.027(3) -0.002(3) 0.023(3)
C25 0.027(2) 0.049(3) 0.041(2) 0.000(2) 0.0030(18) 0.008(2)
C26 0.039(3) 0.076(4) 0.072(4) 0.013(3) 0.021(3) 0.011(3)
C27 0.028(2) 0.052(3) 0.044(3) 0.012(2) 0.0001(19) 0.004(2)
C28 0.042(3) 0.054(3) 0.054(3) 0.005(2) -0.009(2) -0.002(2)
C29 0.040(3) 0.043(3) 0.042(3) 0.014(2) 0.003(2) 0.011(2)
C30 0.047(3) 0.060(3) 0.054(3) 0.021(3) 0.014(2) 0.010(2)

loop_
_atom_type_symbol
_atom_type_description
_atom_type_scat_dispersion_real
_atom_type_scat_dispersion_imag
_atom_type_scat_source
C C 0.0033 0.0016 'International Tables Vol C Tables 4.2.6.8 and 6.1.1.4'
H H 0.0000 0.0000 'International Tables Vol C Tables 4.2.6.8 and 6.1.1.4'
N N 0.0061 0.0033 'International Tables Vol C Tables 4.2.6.8 and 6.1.1.4'
O O 0.0106 0.0060 'International Tables Vol C Tables 4.2.6.8 and 6.1.1.4'
Na Na 0.0362 0.0249 'International Tables Vol C Tables 4.2.6.8 and 6.1.1.4'
Ru Ru -1.2594 0.8363 'International Tables Vol C Tables 4.2.6.8 and 6.1.1.4'

loop_
_geom_angle_atom_site_label_1
_geom_angle_atom_site_label_2
_geom_angle_atom_site_label_3
_geom_angle
_geom_angle_site_symmetry_1
_geom_angle_site_symmetry_3
_geom_angle_publ_flag
N3 Ru1 O6 176.99(13) . . ?
N3 Ru1 N1 91.45(13) . . ?
O6 Ru1 N1 87.21(12) . . ?
N3 Ru1 N2 89.42(13) . . ?
O6 Ru1 N2 87.73(12) . . ?
N1 Ru1 N2 83.02(12) . . ?
N3 Ru1 O1 96.60(13) . . ?
O6 Ru1 O1 86.23(11) . . ?
N1 Ru1 O1 96.26(11) . . ?
N2 Ru1 O1 173.95(11) . . ?
N3 Ru1 O4 96.97(13) . . ?
O6 Ru1 O4 84.38(11) . . ?
N1 Ru1 O4 171.58(12) . . ?
N2 Ru1 O4 97.00(12) . . ?
O1 Ru1 O4 82.83(10) . . ?
N3 Ru1 Na1 102.81(10) . . ?
O6 Ru1 Na1 80.06(8) . . ?
N1 Ru1 Na1 132.81(9) . . ?
N2 Ru1 Na1 140.72(9) . . ?
O1 Ru1 Na1 38.11(7) . . ?
O4 Ru1 Na1 45.00(8) . . ?
N9 Ru2 O14 178.32(14) . . ?
N9 Ru2 N8 92.50(14) . . ?
O14 Ru2 N8 88.51(13) . . ?
N9 Ru2 O9 95.30(13) . . ?
O14 Ru2 O9 83.69(12) . . ?
N8 Ru2 O9 172.20(12) . . ?
N9 Ru2 O12 96.37(13) . . ?
O14 Ru2 O12 84.84(11) . . ?
N8 Ru2 O12 96.42(12) . . ?
O9 Ru2 O12 82.50(10) . . ?
N9 Ru2 N7 91.57(14) . . ?
O14 Ru2 N7 87.23(12) . . ?
N8 Ru2 N7 82.71(13) . . ?
O9 Ru2 N7 97.29(12) . . ?
O12 Ru2 N7 172.04(12) . . ?
N9 Ru2 Na1 104.08(10) . . ?
O14 Ru2 Na1 76.09(9) . . ?
N8 Ru2 Na1 134.65(10) . . ?
O9 Ru2 Na1 42.60(8) . . ?
O12 Ru2 Na1 40.68(8) . . ?
N7 Ru2 Na1 137.24(10) . . ?
O7 Na1 O1 167.20(13) . . ?
O7 Na1 O8 97.19(13) . . ?
O1 Na1 O8 82.45(11) . . ?
O7 Na1 O12 86.72(12) . . ?
O1 Na1 O12 96.49(11) . . ?
O8 Na1 O12 166.84(13) . . ?
O7 Na1 O9 79.65(11) . . ?
O1 Na1 O9 112.96(10) . . ?
O8 Na1 O9 102.94(12) . . ?
O12 Na1 O9 65.28(9) . . ?
O7 Na1 O4 101.76(11) . . ?
O1 Na1 O4 65.58(9) . . ?
O8 Na1 O4 78.13(11) . . ?
O12 Na1 O4 113.48(10) . . ?
O9 Na1 O4 178.15(11) . . ?
O7 Na1 Ru2 77.37(9) . . ?
O1 Na1 Ru2 111.76(8) . . ?
O8 Na1 Ru2 135.98(10) . . ?
O12 Na1 Ru2 32.78(6) . . ?
O9 Na1 Ru2 33.07(6) . . ?
O4 Na1 Ru2 145.89(8) . . ?
O7 Na1 Ru1 135.36(10) . . ?
O1 Na1 Ru1 32.13(7) . . ?
O8 Na1 Ru1 75.72(8) . . ?
O12 Na1 Ru1 110.16(8) . . ?
O9 Na1 Ru1 144.98(8) . . ?
O4 Na1 Ru1 33.66(6) . . ?
Ru2 Na1 Ru1 137.19(5) . . ?
O7 Na1 H7A 19.9(5) . . ?
O1 Na1 H7A 163.4(8) . . ?
O8 Na1 H7A 114.0(8) . . ?
O12 Na1 H7A 67.9(6) . . ?
O9 Na1 H7A 66.7(9) . . ?
O4 Na1 H7A 114.3(9) . . ?
Ru2 Na1 H7A 58.1(6) . . ?
Ru1 Na1 H7A 146.6(10) . . ?
O7 Na1 H8A 110.8(9) . . ?
O1 Na1 H8A 65.8(7) . . ?
O8 Na1 H8A 20.2(4) . . ?
O12 Na1 H8A 162.3(8) . . ?
O9 Na1 H8A 119.1(8) . . ?
O4 Na1 H8A 61.6(7) . . ?
Ru2 Na1 H8A 151.1(9) . . ?
Ru1 Na1 H8A 55.6(4) . . ?
H7A Na1 H8A 129.8(10) . . ?
C1 O1 Ru1 120.3(2) . . ?
C1 O1 Na1 129.9(2) . . ?
Ru1 O1 Na1 109.76(11) . . ?
C20 O4 Ru1 121.8(2) . . ?
C20 O4 Na1 134.0(2) . . ?
Ru1 O4 Na1 101.34(11) . . ?
C21 O6 Ru1 124.8(3) . . ?
C47 O7 Na1 122.1(3) . . ?
C47 O7 H7A 113(3) . . ?
Na1 O7 H7A 98(3) . . ?
C49A O8 C49 37.9(6) . . ?
C49A O8 Na1 120.8(7) . . ?
C49 O8 Na1 149.6(5) . . ?
C49A O8 H8A 103(3) . . ?
C49 O8 H8A 111(3) . . ?
Na1 O8 H8A 93(3) . . ?
C61 O9 Ru2 121.9(3) . . ?
C61 O9 Na1 129.6(3) . . ?
Ru2 O9 Na1 104.33(11) . . ?
C80 O12 Ru2 119.9(2) . . ?
C80 O12 Na1 133.5(2) . . ?
Ru2 O12 Na1 106.53(11) . . ?
C82 O14 Ru2 127.2(3) . . ?
C7 N1 C8 123.3(3) . . ?
C7 N1 Ru1 122.8(2) . . ?
C8 N1 Ru1 112.1(2) . . ?
C14 N2 C13 123.7(3) . . ?
C14 N2 Ru1 125.2(3) . . ?
C13 N2 Ru1 111.2(2) . . ?
O5 N3 Ru1 170.5(3) . . ?
C67 N7 C68 124.2(3) . . ?
C67 N7 Ru2 123.6(3) . . ?
C68 N7 Ru2 112.1(3) . . ?
C74 N8 C73 123.2(3) . . ?
C74 N8 Ru2 123.4(3) . . ?
C73 N8 Ru2 112.6(3) . . ?
O13 N9 Ru2 173.8(3) . . ?
O1 C1 C2 116.6(3) . . ?
O1 C1 C6 125.0(3) . . ?
C2 C1 C6 118.4(3) . . ?
C3 C2 C1 122.4(4) . . ?
C3 C2 H2A 118.8 . . ?
C1 C2 H2A 118.8 . . ?
C2 C3 C4 119.6(4) . . ?
C2 C3 H3A 120.2 . . ?
C4 C3 H3A 120.2 . . ?
C5 C4 C3 119.0(4) . . ?
C5 C4 H4A 120.5 . . ?
C3 C4 H4A 120.5 . . ?
C4 C5 C6 122.7(4) . . ?
C4 C5 H5A 118.6 . . ?
C6 C5 H5A 118.6 . . ?
C5 C6 C1 117.7(3) . . ?
C5 C6 C7 113.9(3) . . ?
C1 C6 C7 128.3(3) . . ?
O2 C7 N1 123.9(3) . . ?
O2 C7 C6 118.2(3) . . ?
N1 C7 C6 117.7(3) . . ?
C9 C8 N1 124.2(3) . . ?
C9 C8 C13 119.2(3) . . ?
N1 C8 C13 116.3(3) . . ?
C10 C9 C8 121.1(4) . . ?
C10 C9 H9A 119.4 . . ?
C8 C9 H9A 119.4 . . ?
C11 C10 C9 120.3(4) . . ?
C11 C10 H10A 119.9 . . ?
C9 C10 H10A 119.9 . . ?
C12 C11 C10 120.0(4) . . ?
C12 C11 H11A 120.0 . . ?
C10 C11 H11A 120.0 . . ?
C11 C12 C13 121.3(4) . . ?
C11 C12 H12A 119.3 . . ?
C13 C12 H12A 119.3 . . ?
C12 C13 C8 118.1(3) . . ?
C12 C13 N2 125.5(3) . . ?
C8 C13 N2 116.3(3) . . ?
O3 C14 N2 123.2(4) . . ?
O3 C14 C15 117.2(3) . . ?
N2 C14 C15 119.7(3) . . ?
C16 C15 C20 116.5(4) . . ?
C16 C15 C14 113.5(4) . . ?
C20 C15 C14 130.0(3) . . ?
C17 C16 C15 123.7(4) . . ?
C17 C16 H16A 118.1 . . ?
C15 C16 H16A 118.1 . . ?
C16 C17 C18 118.7(4) . . ?
C16 C17 H17A 120.6 . . ?
C18 C17 H17A 120.6 . . ?
C19 C18 C17 120.0(4) . . ?
C19 C18 H18A 120.0 . . ?
C17 C18 H18A 120.0 . . ?
C18 C19 C20 121.9(4) . . ?
C18 C19 H19A 119.1 . . ?
C20 C19 H19A 119.1 . . ?
O4 C20 C19 115.2(4) . . ?
O4 C20 C15 125.9(4) . . ?
C19 C20 C15 118.9(4) . . ?
O6 C21 C22 115.0(4) . . ?
O6 C21 H21A 108.5 . . ?
C22 C21 H21A 108.5 . . ?
O6 C21 H21B 108.5 . . ?
C22 C21 H21B 108.5 . . ?
H21A C21 H21B 107.5 . . ?
C21 C22 H22A 109.5 . . ?
C21 C22 H22B 109.5 . . ?
H22A C22 H22B 109.5 . . ?
C21 C22 H22C 109.5 . . ?
H22A C22 H22C 109.5 . . ?
H22B C22 H22C 109.5 . . ?
O7 C47 C48 111.3(5) . . ?
O7 C47 H47A 109.4 . . ?
C48 C47 H47A 109.4 . . ?
O7 C47 H47B 109.4 . . ?
C48 C47 H47B 109.4 . . ?
H47A C47 H47B 108.0 . . ?
C47 C48 H48A 109.5 . . ?
C47 C48 H48B 109.5 . . ?
H48A C48 H48B 109.5 . . ?
C47 C48 H48C 109.5 . . ?
H48A C48 H48C 109.5 . . ?
H48B C48 H48C 109.5 . . ?
O8 C49 C50 109.4(12) . . ?
O8 C49 H49A 109.8 . . ?
C50 C49 H49A 109.8 . . ?
O8 C49 H49B 109.8 . . ?
C50 C49 H49B 109.8 . . ?
H49A C49 H49B 108.2 . . ?
O8 C49A C50A 104.0(16) . . ?
O8 C49A H49C 111.0 . . ?
C50A C49A H49C 111.0 . . ?
O8 C49A H49D 111.0 . . ?
C50A C49A H49D 111.0 . . ?
H49C C49A H49D 109.0 . . ?
C49A C50A H50D 109.5 . . ?
C49A C50A H50E 109.5 . . ?
H50D C50A H50E 109.5 . . ?
C49A C50A H50F 109.5 . . ?
H50D C50A H50F 109.5 . . ?
H50E C50A H50F 109.5 . . ?
O9 C61 C62 115.3(4) . . ?
O9 C61 C66 126.1(4) . . ?
C62 C61 C66 118.5(4) . . ?
C63 C62 C61 122.9(5) . . ?
C63 C62 H62A 118.6 . . ?
C61 C62 H62A 118.6 . . ?
C62 C63 C64 118.7(5) . . ?
C62 C63 H63A 120.7 . . ?
C64 C63 H63A 120.7 . . ?
C65 C64 C63 119.3(5) . . ?
C65 C64 H64A 120.3 . . ?
C63 C64 H64A 120.3 . . ?
C64 C65 C66 124.2(5) . . ?
C64 C65 H65A 117.9 . . ?
C66 C65 H65A 117.9 . . ?
C61 C66 C65 116.2(4) . . ?
C61 C66 C67 129.7(4) . . ?
C65 C66 C67 114.0(4) . . ?
O10 C67 N7 122.0(4) . . ?
O10 C67 C66 117.4(4) . . ?
N7 C67 C66 120.6(4) . . ?
C69 C68 N7 126.3(4) . . ?
C69 C68 C73 117.9(4) . . ?
N7 C68 C73 115.8(4) . . ?
C70 C69 C68 121.0(4) . . ?
C70 C69 H69A 119.5 . . ?
C68 C69 H69A 119.5 . . ?
C71 C70 C69 121.1(4) . . ?
C71 C70 H70A 119.5 . . ?
C69 C70 H70A 119.5 . . ?
C70 C71 C72 119.7(5) . . ?
C70 C71 H71A 120.2 . . ?
C72 C71 H71A 120.2 . . ?
C71 C72 C73 121.0(4) . . ?
C71 C72 H72A 119.5 . . ?
C73 C72 H72A 119.5 . . ?
C72 C73 N8 124.3(4) . . ?
C72 C73 C68 119.2(4) . . ?
N8 C73 C68 116.2(4) . . ?
O11 C74 N8 123.5(4) . . ?
O11 C74 C75 118.3(4) . . ?
N8 C74 C75 118.1(3) . . ?
C76 C75 C80 117.8(4) . . ?
C76 C75 C74 113.8(4) . . ?
C80 C75 C74 128.4(4) . . ?
C77 C76 C75 122.9(4) . . ?
C77 C76 H76A 118.5 . . ?
C75 C76 H76A 118.5 . . ?
C78 C77 C76 118.7(4) . . ?
C78 C77 H77A 120.7 . . ?
C76 C77 H77A 120.7 . . ?
C79 C78 C77 119.9(4) . . ?
C79 C78 H78A 120.1 . . ?
C77 C78 H78A 120.1 . . ?
C78 C79 C80 122.3(4) . . ?
C78 C79 H79A 118.9 . . ?
C80 C79 H79A 118.9 . . ?
O12 C80 C79 116.0(3) . . ?
O12 C80 C75 125.5(3) . . ?
C79 C80 C75 118.4(4) . . ?
C82 C81 H81A 109.5 . . ?
C82 C81 H81B 109.5 . . ?
H81A C81 H81B 109.5 . . ?
C82 C81 H81C 109.5 . . ?
H81A C81 H81C 109.5 . . ?
H81B C81 H81C 109.5 . . ?
O14 C82 C81 113.7(5) . . ?
O14 C82 H82A 108.8 . . ?
C81 C82 H82A 108.8 . . ?
O14 C82 H82B 108.8 . . ?
C81 C82 H82B 108.8 . . ?
H82A C82 H82B 107.7 . . ?
C45 N6 C43 111.6(5) . . ?
C45 N6 C39 109.2(4) . . ?
C43 N6 C39 109.4(5) . . ?
C45 N6 C41 108.8(4) . . ?
C43 N6 C41 108.0(4) . . ?
C39 N6 C41 109.9(4) . . ?
C40 C39 N6 117.0(5) . . ?
C40 C39 H39A 121.5 . . ?
N6 C39 H39A 121.5 . . ?
C39 C40 H40A 109.5 . . ?
C39 C40 H40B 109.5 . . ?
H40A C40 H40B 109.5 . . ?
C39 C40 H40C 109.5 . . ?
H40A C40 H40C 109.5 . . ?
H40B C40 H40C 109.5 . . ?
C42 C41 N6 117.6(5) . . ?
C42 C41 H41A 107.9 . . ?
N6 C41 H41A 107.9 . . ?
C42 C41 H41B 107.9 . . ?
N6 C41 H41B 107.9 . . ?
H41A C41 H41B 107.2 . . ?
C41 C42 H42A 109.5 . . ?
C41 C42 H42B 109.5 . . ?
H42A C42 H42B 109.5 . . ?
C41 C42 H42C 109.5 . . ?
H42A C42 H42C 109.5 . . ?
H42B C42 H42C 109.5 . . ?
N6 C43 C44 117.6(6) . . ?
N6 C43 H43A 107.9 . . ?
C44 C43 H43A 107.9 . . ?
N6 C43 H43B 107.9 . . ?
C44 C43 H43B 107.9 . . ?
H43A C43 H43B 107.2 . . ?
C43 C44 H44A 109.5 . . ?
C43 C44 H44B 109.5 . . ?
H44A C44 H44B 109.5 . . ?
C43 C44 H44C 109.5 . . ?
H44A C44 H44C 109.5 . . ?
H44B C44 H44C 109.5 . . ?
N6 C45 C46 116.2(6) . . ?
N6 C45 H45A 108.2 . . ?
C46 C45 H45A 108.2 . . ?
N6 C45 H45B 108.2 . . ?
C46 C45 H45B 108.2 . . ?
H45A C45 H45B 107.4 . . ?
C45 C46 H46A 109.5 . . ?
C45 C46 H46B 109.5 . . ?
H46A C46 H46B 109.5 . . ?
C45 C46 H46C 109.5 . . ?
H46A C46 H46C 109.5 . . ?
H46B C46 H46C 109.5 . . ?
C35 N5 C37 112.0(5) . . ?
C35 N5 C31 110.1(5) . . ?
C37 N5 C31 106.2(4) . . ?
C35 N5 C33 104.3(5) . . ?
C37 N5 C33 111.8(5) . . ?
C31 N5 C33 112.6(5) . . ?
C32 C31 N5 114.6(4) . . ?
C32 C31 H31A 108.6 . . ?
N5 C31 H31A 108.6 . . ?
C32 C31 H31B 108.6 . . ?
N5 C31 H31B 108.6 . . ?
H31A C31 H31B 107.6 . . ?
C31 C32 H32A 109.5 . . ?
C31 C32 H32B 109.5 . . ?
H32A C32 H32B 109.5 . . ?
C31 C32 H32C 109.5 . . ?
H32A C32 H32C 109.5 . . ?
H32B C32 H32C 109.5 . . ?
C34 C33 N5 115.9(5) . . ?
C34 C33 H33A 108.3 . . ?
N5 C33 H33A 108.3 . . ?
C34 C33 H33B 108.3 . . ?
N5 C33 H33B 108.3 . . ?
H33A C33 H33B 107.4 . . ?
C33 C34 H34A 109.5 . . ?
C33 C34 H34B 109.5 . . ?
H34A C34 H34B 109.5 . . ?
C33 C34 H34C 109.5 . . ?
H34A C34 H34C 109.5 . . ?
H34B C34 H34C 109.5 . . ?
N5 C35 C36 113.7(6) . . ?
N5 C35 H35A 108.8 . . ?
C36 C35 H35A 108.8 . . ?
N5 C35 H35B 108.8 . . ?
C36 C35 H35B 108.8 . . ?
H35A C35 H35B 107.7 . . ?
C35 C36 H36A 109.5 . . ?
C35 C36 H36B 109.5 . . ?
H36A C36 H36B 109.5 . . ?
C35 C36 H36C 109.5 . . ?
H36A C36 H36C 109.5 . . ?
H36B C36 H36C 109.5 . . ?
N5 C37 C38 115.5(5) . . ?
N5 C37 H37A 108.4 . . ?
C38 C37 H37A 108.4 . . ?
N5 C37 H37B 108.4 . . ?
C38 C37 H37B 108.4 . . ?
H37A C37 H37B 107.5 . . ?
C37 C38 H38A 109.5 . . ?
C37 C38 H38B 109.5 . . ?
H38A C38 H38B 109.5 . . ?
C37 C38 H38C 109.5 . . ?
H38A C38 H38C 109.5 . . ?
H38B C38 H38C 109.5 . . ?
C23 N4 C29 112.5(3) . . ?
C23 N4 C25 111.4(3) . . ?
C29 N4 C25 105.9(3) . . ?
C23 N4 C27 105.4(3) . . ?
C29 N4 C27 110.9(3) . . ?
C25 N4 C27 110.8(3) . . ?
N4 C23 C24 114.5(4) . . ?
N4 C23 H23A 108.6 . . ?
C24 C23 H23A 108.6 . . ?
N4 C23 H23B 108.6 . . ?
C24 C23 H23B 108.6 . . ?
H23A C23 H23B 107.6 . . ?
C23 C24 H24A 109.5 . . ?
C23 C24 H24B 109.5 . . ?
H24A C24 H24B 109.5 . . ?
C23 C24 H24C 109.5 . . ?
H24A C24 H24C 109.5 . . ?
H24B C24 H24C 109.5 . . ?
C26 C25 N4 115.4(3) . . ?
C26 C25 H25A 108.4 . . ?
N4 C25 H25A 108.4 . . ?
C26 C25 H25B 108.4 . . ?
N4 C25 H25B 108.4 . . ?
H25A C25 H25B 107.5 . . ?
C25 C26 H26A 109.5 . . ?
C25 C26 H26B 109.5 . . ?
H26A C26 H26B 109.5 . . ?
C25 C26 H26C 109.5 . . ?
H26A C26 H26C 109.5 . . ?
H26B C26 H26C 109.5 . . ?
C28 C27 N4 115.2(4) . . ?
C28 C27 H27A 108.5 . . ?
N4 C27 H27A 108.5 . . ?
C28 C27 H27B 108.5 . . ?
N4 C27 H27B 108.5 . . ?
H27A C27 H27B 107.5 . . ?
C27 C28 H28A 109.5 . . ?
C27 C28 H28B 109.5 . . ?
H28A C28 H28B 109.5 . . ?
C27 C28 H28C 109.5 . . ?
H28A C28 H28C 109.5 . . ?
H28B C28 H28C 109.5 . . ?
C30 C29 N4 115.5(3) . . ?
C30 C29 H29A 108.4 . . ?
N4 C29 H29A 108.4 . . ?
C30 C29 H29B 108.4 . . ?
N4 C29 H29B 108.4 . . ?
H29A C29 H29B 107.5 . . ?
C29 C30 H30A 109.5 . . ?
C29 C30 H30B 109.5 . . ?
H30A C30 H30B 109.5 . . ?
C29 C30 H30C 109.5 . . ?
H30A C30 H30C 109.5 . . ?
H30B C30 H30C 109.5 . . ?

loop_
_geom_bond_atom_site_label_1
_geom_bond_atom_site_label_2
_geom_bond_distance
_geom_bond_site_symmetry_2
_geom_bond_publ_flag
Ru1 N3 1.733(3) . ?
Ru1 O6 1.976(3) . ?
Ru1 N1 2.019(3) . ?
Ru1 N2 2.024(3) . ?
Ru1 O1 2.028(3) . ?
Ru1 O4 2.028(3) . ?
Ru1 Na1 3.5883(16) . ?
Ru2 N9 1.731(3) . ?
Ru2 O14 1.981(3) . ?
Ru2 N8 2.017(3) . ?
Ru2 O9 2.019(3) . ?
Ru2 O12 2.025(3) . ?
Ru2 N7 2.028(3) . ?
Ru2 Na1 3.5853(16) . ?
Na1 O7 2.341(3) . ?
Na1 O1 2.353(3) . ?
Na1 O8 2.401(4) . ?
Na1 O12 2.438(3) . ?
Na1 O9 2.505(3) . ?
Na1 O4 2.588(3) . ?
Na1 H7A 2.62(4) . ?
Na1 H8A 2.60(5) . ?
O1 C1 1.329(4) . ?
O2 C7 1.238(4) . ?
O3 C14 1.242(5) . ?
O4 C20 1.326(5) . ?
O5 N3 1.174(4) . ?
O6 C21 1.415(5) . ?
O7 C47 1.426(6) . ?
O7 H7A 0.901(5) . ?
O8 C49A 1.44(2) . ?
O8 C49 1.452(15) . ?
O8 H8A 0.899(5) . ?
O9 C61 1.323(5) . ?
O10 C67 1.248(5) . ?
O11 C74 1.240(5) . ?
O12 C80 1.330(4) . ?
O13 N9 1.168(4) . ?
O14 C82 1.363(6) . ?
N1 C7 1.366(5) . ?
N1 C8 1.412(5) . ?
N2 C14 1.351(5) . ?
N2 C13 1.428(5) . ?
N7 C67 1.363(5) . ?
N7 C68 1.422(5) . ?
N8 C74 1.365(5) . ?
N8 C73 1.416(5) . ?
C1 C2 1.404(5) . ?
C1 C6 1.425(5) . ?
C2 C3 1.369(5) . ?
C2 H2A 0.9500 . ?
C3 C4 1.397(6) . ?
C3 H3A 0.9500 . ?
C4 C5 1.382(5) . ?
C4 H4A 0.9500 . ?
C5 C6 1.400(5) . ?
C5 H5A 0.9500 . ?
C6 C7 1.511(5) . ?
C8 C9 1.391(5) . ?
C8 C13 1.419(5) . ?
C9 C10 1.380(5) . ?
C9 H9A 0.9500 . ?
C10 C11 1.379(6) . ?
C10 H10A 0.9500 . ?
C11 C12 1.377(6) . ?
C11 H11A 0.9500 . ?
C12 C13 1.409(5) . ?
C12 H12A 0.9500 . ?
C14 C15 1.522(6) . ?
C15 C16 1.411(5) . ?
C15 C20 1.421(6) . ?
C16 C17 1.377(6) . ?
C16 H16A 0.9500 . ?
C17 C18 1.384(6) . ?
C17 H17A 0.9500 . ?
C18 C19 1.375(6) . ?
C18 H18A 0.9500 . ?
C19 C20 1.411(6) . ?
C19 H19A 0.9500 . ?
C21 C22 1.481(7) . ?
C21 H21A 0.9900 . ?
C21 H21B 0.9900 . ?
C22 H22A 0.9800 . ?
C22 H22B 0.9800 . ?
C22 H22C 0.9800 . ?
C47 C48 1.476(7) . ?
C47 H47A 0.9900 . ?
C47 H47B 0.9900 . ?
C48 H48A 0.9800 . ?
C48 H48B 0.9800 . ?
C48 H48C 0.9800 . ?
C49 C50 1.48(2) . ?
C49 H49A 0.9900 . ?
C49 H49B 0.9900 . ?
C50 H50A 0.9800 . ?
C50 H50B 0.9800 . ?
C50 H50C 0.9800 . ?
C49A C50A 1.49(3) . ?
C49A H49C 0.9900 . ?
C49A H49D 0.9900 . ?
C50A H50D 0.9800 . ?
C50A H50E 0.9800 . ?
C50A H50F 0.9800 . ?
C61 C62 1.408(6) . ?
C61 C66 1.412(6) . ?
C62 C63 1.376(6) . ?
C62 H62A 0.9500 . ?
C63 C64 1.390(7) . ?
C63 H63A 0.9500 . ?
C64 C65 1.354(7) . ?
C64 H64A 0.9500 . ?
C65 C66 1.418(6) . ?
C65 H65A 0.9500 . ?
C66 C67 1.508(6) . ?
C68 C69 1.402(6) . ?
C68 C73 1.427(6) . ?
C69 C70 1.378(6) . ?
C69 H69A 0.9500 . ?
C70 C71 1.365(7) . ?
C70 H70A 0.9500 . ?
C71 C72 1.388(6) . ?
C71 H71A 0.9500 . ?
C72 C73 1.393(6) . ?
C72 H72A 0.9500 . ?
C74 C75 1.513(6) . ?
C75 C76 1.406(6) . ?
C75 C80 1.410(5) . ?
C76 C77 1.388(6) . ?
C76 H76A 0.9500 . ?
C77 C78 1.386(6) . ?
C77 H77A 0.9500 . ?
C78 C79 1.376(6) . ?
C78 H78A 0.9500 . ?
C79 C80 1.410(5) . ?
C79 H79A 0.9500 . ?
C81 C82 1.537(8) . ?
C81 H81A 0.9800 . ?
C81 H81B 0.9800 . ?
C81 H81C 0.9800 . ?
C82 H82A 0.9900 . ?
C82 H82B 0.9900 . ?
N6 C45 1.480(7) . ?
N6 C43 1.494(7) . ?
N6 C39 1.498(6) . ?
N6 C41 1.530(7) . ?
C39 C40 1.494(8) . ?
C39 H39A 0.9500 . ?
C40 H40A 0.9800 . ?
C40 H40B 0.9800 . ?
C40 H40C 0.9800 . ?
C41 C42 1.456(8) . ?
C41 H41A 0.9900 . ?
C41 H41B 0.9900 . ?
C42 H42A 0.9800 . ?
C42 H42B 0.9800 . ?
C42 H42C 0.9800 . ?
C43 C44 1.505(9) . ?
C43 H43A 0.9900 . ?
C43 H43B 0.9900 . ?
C44 H44A 0.9800 . ?
C44 H44B 0.9800 . ?
C44 H44C 0.9800 . ?
C45 C46 1.491(8) . ?
C45 H45A 0.9900 . ?
C45 H45B 0.9900 . ?
C46 H46A 0.9800 . ?
C46 H46B 0.9800 . ?
C46 H46C 0.9800 . ?
N5 C35 1.477(8) . ?
N5 C37 1.491(7) . ?
N5 C31 1.533(6) . ?
N5 C33 1.563(8) . ?
C31 C32 1.522(8) . ?
C31 H31A 0.9900 . ?
C31 H31B 0.9900 . ?
C32 H32A 0.9800 . ?
C32 H32B 0.9800 . ?
C32 H32C 0.9800 . ?
C33 C34 1.487(9) . ?
C33 H33A 0.9900 . ?
C33 H33B 0.9900 . ?
C34 H34A 0.9800 . ?
C34 H34B 0.9800 . ?
C34 H34C 0.9800 . ?
C35 C36 1.496(10) . ?
C35 H35A 0.9900 . ?
C35 H35B 0.9900 . ?
C36 H36A 0.9800 . ?
C36 H36B 0.9800 . ?
C36 H36C 0.9800 . ?
C37 C38 1.511(9) . ?
C37 H37A 0.9900 . ?
C37 H37B 0.9900 . ?
C38 H38A 0.9800 . ?
C38 H38B 0.9800 . ?
C38 H38C 0.9800 . ?
N4 C23 1.506(5) . ?
N4 C29 1.520(5) . ?
N4 C25 1.525(5) . ?
N4 C27 1.527(5) . ?
C23 C24 1.515(7) . ?
C23 H23A 0.9900 . ?
C23 H23B 0.9900 . ?
C24 H24A 0.9800 . ?
C24 H24B 0.9800 . ?
C24 H24C 0.9800 . ?
C25 C26 1.509(6) . ?
C25 H25A 0.9900 . ?
C25 H25B 0.9900 . ?
C26 H26A 0.9800 . ?
C26 H26B 0.9800 . ?
C26 H26C 0.9800 . ?
C27 C28 1.511(6) . ?
C27 H27A 0.9900 . ?
C27 H27B 0.9900 . ?
C28 H28A 0.9800 . ?
C28 H28B 0.9800 . ?
C28 H28C 0.9800 . ?
C29 C30 1.512(6) . ?
C29 H29A 0.9900 . ?
C29 H29B 0.9900 . ?
C30 H30A 0.9800 . ?
C30 H30B 0.9800 . ?
C30 H30C 0.9800 . ?

loop_
_geom_hbond_atom_site_label_D
_geom_hbond_atom_site_label_H
_geom_hbond_atom_site_label_A
_geom_hbond_distance_DH
_geom_hbond_distance_HA
_geom_hbond_distance_DA
_geom_hbond_angle_DHA
_geom_hbond_site_symmetry_A
O7 H7A O14 0.901(5) 1.750(15) 2.630(4) 165(5) .
O8 H8A O6 0.899(5) 1.788(9) 2.683(4) 174(5) .

loop_
_geom_torsion_atom_site_label_1
_geom_torsion_atom_site_label_2
_geom_torsion_atom_site_label_3
_geom_torsion_atom_site_label_4
_geom_torsion
_geom_torsion_site_symmetry_1
_geom_torsion_site_symmetry_2
_geom_torsion_site_symmetry_3
_geom_torsion_site_symmetry_4
_geom_torsion_publ_flag
N9 Ru2 Na1 O7 172.80(14) . . . . ?
O14 Ru2 Na1 O7 -5.48(13) . . . . ?
N8 Ru2 Na1 O7 -79.09(17) . . . . ?
O9 Ru2 Na1 O7 90.38(15) . . . . ?
O12 Ru2 Na1 O7 -103.87(15) . . . . ?
N7 Ru2 Na1 O7 64.57(17) . . . . ?
N9 Ru2 Na1 O1 -16.60(14) . . . . ?
O14 Ru2 Na1 O1 165.12(13) . . . . ?
N8 Ru2 Na1 O1 91.51(16) . . . . ?
O9 Ru2 Na1 O1 -99.01(14) . . . . ?
O12 Ru2 Na1 O1 66.73(14) . . . . ?
N7 Ru2 Na1 O1 -124.83(16) . . . . ?
N9 Ru2 Na1 O8 85.51(17) . . . . ?
O14 Ru2 Na1 O8 -92.78(16) . . . . ?
N8 Ru2 Na1 O8 -166.38(18) . . . . ?
O9 Ru2 Na1 O8 3.09(17) . . . . ?
O12 Ru2 Na1 O8 168.83(19) . . . . ?
N7 Ru2 Na1 O8 -22.7(2) . . . . ?
N9 Ru2 Na1 O12 -83.33(16) . . . . ?
O14 Ru2 Na1 O12 98.39(15) . . . . ?
N8 Ru2 Na1 O12 24.78(18) . . . . ?
O9 Ru2 Na1 O12 -165.74(17) . . . . ?
N7 Ru2 Na1 O12 168.44(18) . . . . ?
N9 Ru2 Na1 O9 82.42(16) . . . . ?
O14 Ru2 Na1 O9 -95.87(15) . . . . ?
N8 Ru2 Na1 O9 -169.48(18) . . . . ?
O12 Ru2 Na1 O9 165.74(17) . . . . ?
N7 Ru2 Na1 O9 -25.81(18) . . . . ?
N9 Ru2 Na1 O4 -94.81(17) . . . . ?
O14 Ru2 Na1 O4 86.91(16) . . . . ?
N8 Ru2 Na1 O4 13.3(2) . . . . ?
O9 Ru2 Na1 O4 -177.22(19) . . . . ?
O12 Ru2 Na1 O4 -11.48(17) . . . . ?
N7 Ru2 Na1 O4 156.96(18) . . . . ?
N9 Ru2 Na1 Ru1 -40.99(13) . . . . ?
O14 Ru2 Na1 Ru1 140.73(11) . . . . ?
N8 Ru2 Na1 Ru1 67.12(16) . . . . ?
O9 Ru2 Na1 Ru1 -123.41(14) . . . . ?
O12 Ru2 Na1 Ru1 42.34(12) . . . . ?
N7 Ru2 Na1 Ru1 -149.22(14) . . . . ?
N3 Ru1 Na1 O7 91.26(18) . . . . ?
O6 Ru1 Na1 O7 -87.79(17) . . . . ?
N1 Ru1 Na1 O7 -164.51(18) . . . . ?
N2 Ru1 Na1 O7 -13.9(2) . . . . ?
O1 Ru1 Na1 O7 175.6(2) . . . . ?
O4 Ru1 Na1 O7 4.20(18) . . . . ?
N3 Ru1 Na1 O1 -84.33(16) . . . . ?
O6 Ru1 Na1 O1 96.63(15) . . . . ?
N1 Ru1 Na1 O1 19.90(18) . . . . ?
N2 Ru1 Na1 O1 170.50(18) . . . . ?
O4 Ru1 Na1 O1 -171.39(17) . . . . ?
N3 Ru1 Na1 O8 177.02(14) . . . . ?
O6 Ru1 Na1 O8 -2.02(12) . . . . ?
N1 Ru1 Na1 O8 -78.75(15) . . . . ?
N2 Ru1 Na1 O8 71.85(17) . . . . ?
O1 Ru1 Na1 O8 -98.65(16) . . . . ?
O4 Ru1 Na1 O8 89.96(15) . . . . ?
N3 Ru1 Na1 O12 -15.32(13) . . . . ?
O6 Ru1 Na1 O12 165.64(11) . . . . ?
N1 Ru1 Na1 O12 88.92(15) . . . . ?
N2 Ru1 Na1 O12 -120.49(16) . . . . ?
O1 Ru1 Na1 O12 69.01(15) . . . . ?
O4 Ru1 Na1 O12 -102.38(14) . . . . ?
N3 Ru1 Na1 O9 -90.72(18) . . . . ?
O6 Ru1 Na1 O9 90.24(16) . . . . ?
N1 Ru1 Na1 O9 13.5(2) . . . . ?
N2 Ru1 Na1 O9 164.12(18) . . . . ?
O1 Ru1 Na1 O9 -6.39(17) . . . . ?
O4 Ru1 Na1 O9 -177.78(19) . . . . ?
N3 Ru1 Na1 O4 87.06(15) . . . . ?
O6 Ru1 Na1 O4 -91.98(14) . . . . ?
N1 Ru1 Na1 O4 -168.71(16) . . . . ?
N2 Ru1 Na1 O4 -18.11(18) . . . . ?
O1 Ru1 Na1 O4 171.39(17) . . . . ?
N3 Ru1 Na1 Ru2 -38.18(12) . . . . ?
O6 Ru1 Na1 Ru2 142.78(10) . . . . ?
N1 Ru1 Na1 Ru2 66.05(14) . . . . ?
N2 Ru1 Na1 Ru2 -143.35(14) . . . . ?
O1 Ru1 Na1 Ru2 46.15(13) . . . . ?
O4 Ru1 Na1 Ru2 -125.24(14) . . . . ?
N3 Ru1 O1 C1 -79.4(3) . . . . ?
O6 Ru1 O1 C1 99.6(3) . . . . ?
N1 Ru1 O1 C1 12.8(3) . . . . ?
N2 Ru1 O1 C1 95.7(11) . . . . ?
O4 Ru1 O1 C1 -175.6(3) . . . . ?
Na1 Ru1 O1 C1 178.3(3) . . . . ?
N3 Ru1 O1 Na1 102.36(14) . . . . ?
O6 Ru1 O1 Na1 -78.67(13) . . . . ?
N1 Ru1 O1 Na1 -165.45(13) . . . . ?
N2 Ru1 O1 Na1 -82.6(11) . . . . ?
O4 Ru1 O1 Na1 6.12(12) . . . . ?
O7 Na1 O1 C1 167.8(5) . . . . ?
O8 Na1 O1 C1 -102.9(3) . . . . ?
O12 Na1 O1 C1 63.8(3) . . . . ?
O9 Na1 O1 C1 -2.0(3) . . . . ?
O4 Na1 O1 C1 176.7(3) . . . . ?
Ru2 Na1 O1 C1 33.8(3) . . . . ?
Ru1 Na1 O1 C1 -178.0(4) . . . . ?
O7 Na1 O1 Ru1 -14.1(6) . . . . ?
O8 Na1 O1 Ru1 75.12(14) . . . . ?
O12 Na1 O1 Ru1 -118.11(12) . . . . ?
O9 Na1 O1 Ru1 176.02(11) . . . . ?
O4 Na1 O1 Ru1 -5.23(11) . . . . ?
Ru2 Na1 O1 Ru1 -148.15(9) . . . . ?
N3 Ru1 O4 C20 95.5(3) . . . . ?
O6 Ru1 O4 C20 -81.8(3) . . . . ?
N1 Ru1 O4 C20 -84.4(8) . . . . ?
N2 Ru1 O4 C20 5.2(3) . . . . ?
O1 Ru1 O4 C20 -168.7(3) . . . . ?
Na1 Ru1 O4 C20 -163.3(3) . . . . ?
N3 Ru1 O4 Na1 -101.16(13) . . . . ?
O6 Ru1 O4 Na1 81.55(12) . . . . ?
N1 Ru1 O4 Na1 78.9(8) . . . . ?
N2 Ru1 O4 Na1 168.57(12) . . . . ?
O1 Ru1 O4 Na1 -5.34(11) . . . . ?
O7 Na1 O4 C20 -16.8(3) . . . . ?
O1 Na1 O4 C20 165.2(3) . . . . ?
O8 Na1 O4 C20 78.2(3) . . . . ?
O12 Na1 O4 C20 -108.3(3) . . . . ?
O9 Na1 O4 C20 -156(3) . . . . ?
Ru2 Na1 O4 C20 -101.6(3) . . . . ?
Ru1 Na1 O4 C20 160.2(4) . . . . ?
O7 Na1 O4 Ru1 -176.99(13) . . . . ?
O1 Na1 O4 Ru1 5.02(10) . . . . ?
O8 Na1 O4 Ru1 -82.00(13) . . . . ?
O12 Na1 O4 Ru1 91.47(13) . . . . ?
O9 Na1 O4 Ru1 43(3) . . . . ?
Ru2 Na1 O4 Ru1 98.22(14) . . . . ?
N3 Ru1 O6 C21 23(3) . . . . ?
N1 Ru1 O6 C21 -40.6(3) . . . . ?
N2 Ru1 O6 C21 42.5(3) . . . . ?
O1 Ru1 O6 C21 -137.1(3) . . . . ?
O4 Ru1 O6 C21 139.8(3) . . . . ?
Na1 Ru1 O6 C21 -175.0(3) . . . . ?
O1 Na1 O7 C47 113.0(6) . . . . ?
O8 Na1 O7 C47 25.4(4) . . . . ?
O12 Na1 O7 C47 -142.0(4) . . . . ?
O9 Na1 O7 C47 -76.5(4) . . . . ?
O4 Na1 O7 C47 104.7(4) . . . . ?
Ru2 Na1 O7 C47 -110.2(4) . . . . ?
Ru1 Na1 O7 C47 102.3(4) . . . . ?
O7 Na1 O8 C49A 27.4(9) . . . . ?
O1 Na1 O8 C49A -139.7(9) . . . . ?
O12 Na1 O8 C49A 134.1(10) . . . . ?
O9 Na1 O8 C49A 108.4(9) . . . . ?
O4 Na1 O8 C49A -73.2(9) . . . . ?
Ru2 Na1 O8 C49A 106.6(9) . . . . ?
Ru1 Na1 O8 C49A -107.7(9) . . . . ?
O7 Na1 O8 C49 -9.8(11) . . . . ?
O1 Na1 O8 C49 -176.9(11) . . . . ?
O12 Na1 O8 C49 96.9(12) . . . . ?
O9 Na1 O8 C49 71.2(11) . . . . ?
O4 Na1 O8 C49 -110.3(11) . . . . ?
Ru2 Na1 O8 C49 69.5(11) . . . . ?
Ru1 Na1 O8 C49 -144.8(11) . . . . ?
N9 Ru2 O9 C61 95.8(3) . . . . ?
O14 Ru2 O9 C61 -82.9(3) . . . . ?
N8 Ru2 O9 C61 -86.0(9) . . . . ?
O12 Ru2 O9 C61 -168.4(3) . . . . ?
N7 Ru2 O9 C61 3.5(3) . . . . ?
Na1 Ru2 O9 C61 -159.1(3) . . . . ?
N9 Ru2 O9 Na1 -105.07(13) . . . . ?
O14 Ru2 O9 Na1 76.28(12) . . . . ?
N8 Ru2 O9 Na1 73.2(9) . . . . ?
O12 Ru2 O9 Na1 -9.32(11) . . . . ?
N7 Ru2 O9 Na1 162.66(12) . . . . ?
O7 Na1 O9 C61 74.2(3) . . . . ?
O1 Na1 O9 C61 -108.1(3) . . . . ?
O8 Na1 O9 C61 -20.9(3) . . . . ?
O12 Na1 O9 C61 165.3(3) . . . . ?
O4 Na1 O9 C61 -146(3) . . . . ?
Ru2 Na1 O9 C61 156.9(4) . . . . ?
Ru1 Na1 O9 C61 -104.4(3) . . . . ?
O7 Na1 O9 Ru2 -82.71(13) . . . . ?
O1 Na1 O9 Ru2 95.01(13) . . . . ?
O8 Na1 O9 Ru2 -177.80(12) . . . . ?
O12 Na1 O9 Ru2 8.44(10) . . . . ?
O4 Na1 O9 Ru2 57(3) . . . . ?
Ru1 Na1 O9 Ru2 98.70(15) . . . . ?
N9 Ru2 O12 C80 -75.5(3) . . . . ?
O14 Ru2 O12 C80 105.6(3) . . . . ?
N8 Ru2 O12 C80 17.7(3) . . . . ?
O9 Ru2 O12 C80 -170.1(3) . . . . ?
N7 Ru2 O12 C80 101.0(9) . . . . ?
Na1 Ru2 O12 C80 -179.7(3) . . . . ?
N9 Ru2 O12 Na1 104.21(14) . . . . ?
O14 Ru2 O12 Na1 -74.62(13) . . . . ?
N8 Ru2 O12 Na1 -162.54(13) . . . . ?
O9 Ru2 O12 Na1 9.68(11) . . . . ?
N7 Ru2 O12 Na1 -79.3(9) . . . . ?
O7 Na1 O12 C80 -108.7(3) . . . . ?
O1 Na1 O12 C80 58.9(3) . . . . ?
O8 Na1 O12 C80 143.5(5) . . . . ?
O9 Na1 O12 C80 171.2(3) . . . . ?
O4 Na1 O12 C80 -7.3(3) . . . . ?
Ru2 Na1 O12 C80 179.7(4) . . . . ?
Ru1 Na1 O12 C80 28.9(3) . . . . ?
O7 Na1 O12 Ru2 71.60(13) . . . . ?
O1 Na1 O12 Ru2 -120.83(12) . . . . ?
O8 Na1 O12 Ru2 -36.2(6) . . . . ?
O9 Na1 O12 Ru2 -8.51(10) . . . . ?
O4 Na1 O12 Ru2 173.01(10) . . . . ?
Ru1 Na1 O12 Ru2 -150.82(8) . . . . ?
N9 Ru2 O14 C82 90(5) . . . . ?
N8 Ru2 O14 C82 -37.2(4) . . . . ?
O9 Ru2 O14 C82 143.2(4) . . . . ?
O12 Ru2 O14 C82 -133.8(4) . . . . ?
N7 Ru2 O14 C82 45.6(4) . . . . ?
Na1 Ru2 O14 C82 -174.1(4) . . . . ?
N3 Ru1 N1 C7 112.7(3) . . . . ?
O6 Ru1 N1 C7 -70.0(3) . . . . ?
N2 Ru1 N1 C7 -158.0(3) . . . . ?
O1 Ru1 N1 C7 15.9(3) . . . . ?
O4 Ru1 N1 C7 -67.4(9) . . . . ?
Na1 Ru1 N1 C7 3.7(3) . . . . ?
N3 Ru1 N1 C8 -81.9(3) . . . . ?
O6 Ru1 N1 C8 95.4(2) . . . . ?
N2 Ru1 N1 C8 7.3(2) . . . . ?
O1 Ru1 N1 C8 -178.7(2) . . . . ?
O4 Ru1 N1 C8 98.0(8) . . . . ?
Na1 Ru1 N1 C8 169.09(18) . . . . ?
N3 Ru1 N2 C14 -97.8(3) . . . . ?
O6 Ru1 N2 C14 83.2(3) . . . . ?
N1 Ru1 N2 C14 170.6(3) . . . . ?
O1 Ru1 N2 C14 87.1(11) . . . . ?
O4 Ru1 N2 C14 -0.9(3) . . . . ?
Na1 Ru1 N2 C14 11.9(4) . . . . ?
N3 Ru1 N2 C13 82.3(2) . . . . ?
O6 Ru1 N2 C13 -96.7(2) . . . . ?
N1 Ru1 N2 C13 -9.2(2) . . . . ?
O1 Ru1 N2 C13 -92.8(11) . . . . ?
O4 Ru1 N2 C13 179.3(2) . . . . ?
Na1 Ru1 N2 C13 -167.95(17) . . . . ?
O6 Ru1 N3 O5 -14(4) . . . . ?
N1 Ru1 N3 O5 49.5(17) . . . . ?
N2 Ru1 N3 O5 -33.5(17) . . . . ?
O1 Ru1 N3 O5 146.0(17) . . . . ?
O4 Ru1 N3 O5 -130.5(17) . . . . ?
Na1 Ru1 N3 O5 -175.8(17) . . . . ?
N9 Ru2 N7 C67 -91.8(3) . . . . ?
O14 Ru2 N7 C67 87.0(3) . . . . ?
N8 Ru2 N7 C67 175.8(3) . . . . ?
O9 Ru2 N7 C67 3.7(3) . . . . ?
O12 Ru2 N7 C67 91.6(9) . . . . ?
Na1 Ru2 N7 C67 21.0(4) . . . . ?
N9 Ru2 N7 C68 86.0(3) . . . . ?
O14 Ru2 N7 C68 -95.2(3) . . . . ?
N8 Ru2 N7 C68 -6.3(3) . . . . ?
O9 Ru2 N7 C68 -178.5(3) . . . . ?
O12 Ru2 N7 C68 -90.5(9) . . . . ?
Na1 Ru2 N7 C68 -161.2(2) . . . . ?
N9 Ru2 N8 C74 103.8(3) . . . . ?
O14 Ru2 N8 C74 -77.5(3) . . . . ?
O9 Ru2 N8 C74 -74.5(10) . . . . ?
O12 Ru2 N8 C74 7.1(4) . . . . ?
N7 Ru2 N8 C74 -164.9(4) . . . . ?
Na1 Ru2 N8 C74 -8.9(4) . . . . ?
N9 Ru2 N8 C73 -85.8(3) . . . . ?
O14 Ru2 N8 C73 92.9(3) . . . . ?
O9 Ru2 N8 C73 96.0(9) . . . . ?
O12 Ru2 N8 C73 177.5(3) . . . . ?
N7 Ru2 N8 C73 5.5(3) . . . . ?
Na1 Ru2 N8 C73 161.6(2) . . . . ?
O14 Ru2 N9 O13 -82(6) . . . . ?
N8 Ru2 N9 O13 45(3) . . . . ?
O9 Ru2 N9 O13 -135(3) . . . . ?
O12 Ru2 N9 O13 142(3) . . . . ?
N7 Ru2 N9 O13 -38(3) . . . . ?
Na1 Ru2 N9 O13 -178(3) . . . . ?
Ru1 O1 C1 C2 156.0(3) . . . . ?
Na1 O1 C1 C2 -26.1(5) . . . . ?
Ru1 O1 C1 C6 -26.0(5) . . . . ?
Na1 O1 C1 C6 151.9(3) . . . . ?
O1 C1 C2 C3 177.2(4) . . . . ?
C6 C1 C2 C3 -1.0(6) . . . . ?
C1 C2 C3 C4 -2.3(7) . . . . ?
C2 C3 C4 C5 2.3(7) . . . . ?
C3 C4 C5 C6 1.1(6) . . . . ?
C4 C5 C6 C1 -4.3(6) . . . . ?
C4 C5 C6 C7 171.9(4) . . . . ?
O1 C1 C6 C5 -173.8(3) . . . . ?
C2 C1 C6 C5 4.2(5) . . . . ?
O1 C1 C6 C7 10.6(6) . . . . ?
C2 C1 C6 C7 -171.3(4) . . . . ?
C8 N1 C7 O2 -11.1(6) . . . . ?
Ru1 N1 C7 O2 152.7(3) . . . . ?
C8 N1 C7 C6 164.5(3) . . . . ?
Ru1 N1 C7 C6 -31.7(4) . . . . ?
C5 C6 C7 O2 22.0(5) . . . . ?
C1 C6 C7 O2 -162.3(4) . . . . ?
C5 C6 C7 N1 -153.8(3) . . . . ?
C1 C6 C7 N1 21.9(6) . . . . ?
C7 N1 C8 C9 -24.5(6) . . . . ?
Ru1 N1 C8 C9 170.2(3) . . . . ?
C7 N1 C8 C13 161.2(3) . . . . ?
Ru1 N1 C8 C13 -4.0(4) . . . . ?
N1 C8 C9 C10 -173.4(3) . . . . ?
C13 C8 C9 C10 0.7(5) . . . . ?
C8 C9 C10 C11 -0.5(6) . . . . ?
C9 C10 C11 C12 0.1(6) . . . . ?
C10 C11 C12 C13 0.1(6) . . . . ?
C11 C12 C13 C8 0.1(6) . . . . ?
C11 C12 C13 N2 177.9(4) . . . . ?
C9 C8 C13 C12 -0.5(5) . . . . ?
N1 C8 C13 C12 174.0(3) . . . . ?
C9 C8 C13 N2 -178.5(3) . . . . ?
N1 C8 C13 N2 -3.9(5) . . . . ?
C14 N2 C13 C12 12.2(6) . . . . ?
Ru1 N2 C13 C12 -168.0(3) . . . . ?
C14 N2 C13 C8 -170.1(3) . . . . ?
Ru1 N2 C13 C8 9.8(4) . . . . ?
C13 N2 C14 O3 0.4(6) . . . . ?
Ru1 N2 C14 O3 -179.4(3) . . . . ?
C13 N2 C14 C15 179.5(3) . . . . ?
Ru1 N2 C14 C15 -0.3(5) . . . . ?
O3 C14 C15 C16 -2.6(5) . . . . ?
N2 C14 C15 C16 178.2(3) . . . . ?
O3 C14 C15 C20 176.9(4) . . . . ?
N2 C14 C15 C20 -2.2(6) . . . . ?
C20 C15 C16 C17 -1.5(6) . . . . ?
C14 C15 C16 C17 178.1(4) . . . . ?
C15 C16 C17 C18 -2.8(7) . . . . ?
C16 C17 C18 C19 3.4(7) . . . . ?
C17 C18 C19 C20 0.4(7) . . . . ?
Ru1 O4 C20 C19 173.0(3) . . . . ?
Na1 O4 C20 C19 16.1(5) . . . . ?
Ru1 O4 C20 C15 -8.8(5) . . . . ?
Na1 O4 C20 C15 -165.8(3) . . . . ?
C18 C19 C20 O4 173.4(4) . . . . ?
C18 C19 C20 C15 -4.9(6) . . . . ?
C16 C15 C20 O4 -172.9(4) . . . . ?
C14 C15 C20 O4 7.6(7) . . . . ?
C16 C15 C20 C19 5.2(5) . . . . ?
C14 C15 C20 C19 -174.3(4) . . . . ?
Ru1 O6 C21 C22 -171.4(4) . . . . ?
Na1 O7 C47 C48 -138.5(4) . . . . ?
C49A O8 C49 C50 19.7(13) . . . . ?
Na1 O8 C49 C50 77.2(12) . . . . ?
C49 O8 C49A C50A 4.3(10) . . . . ?
Na1 O8 C49A C50A -145.9(8) . . . . ?
Ru2 O9 C61 C62 171.9(3) . . . . ?
Na1 O9 C61 C62 18.5(5) . . . . ?
Ru2 O9 C61 C66 -9.3(5) . . . . ?
Na1 O9 C61 C66 -162.7(3) . . . . ?
O9 C61 C62 C63 176.2(4) . . . . ?
C66 C61 C62 C63 -2.8(6) . . . . ?
C61 C62 C63 C64 -0.6(7) . . . . ?
C62 C63 C64 C65 2.1(8) . . . . ?
C63 C64 C65 C66 -0.2(8) . . . . ?
O9 C61 C66 C65 -174.4(4) . . . . ?
C62 C61 C66 C65 4.4(6) . . . . ?
O9 C61 C66 C67 8.4(7) . . . . ?
C62 C61 C66 C67 -172.8(4) . . . . ?
C64 C65 C66 C61 -3.2(7) . . . . ?
C64 C65 C66 C67 174.5(5) . . . . ?
C68 N7 C67 O10 -1.5(6) . . . . ?
Ru2 N7 C67 O10 176.1(3) . . . . ?
C68 N7 C67 C66 176.8(4) . . . . ?
Ru2 N7 C67 C66 -5.6(5) . . . . ?
C61 C66 C67 O10 178.6(4) . . . . ?
C65 C66 C67 O10 1.3(6) . . . . ?
C61 C66 C67 N7 0.2(7) . . . . ?
C65 C66 C67 N7 -177.1(4) . . . . ?
C67 N7 C68 C69 4.0(6) . . . . ?
Ru2 N7 C68 C69 -173.8(3) . . . . ?
C67 N7 C68 C73 -176.0(4) . . . . ?
Ru2 N7 C68 C73 6.2(4) . . . . ?
N7 C68 C69 C70 177.5(4) . . . . ?
C73 C68 C69 C70 -2.4(6) . . . . ?
C68 C69 C70 C71 -0.3(7) . . . . ?
C69 C70 C71 C72 2.0(8) . . . . ?
C70 C71 C72 C73 -0.8(8) . . . . ?
C71 C72 C73 N8 -176.3(4) . . . . ?
C71 C72 C73 C68 -1.9(7) . . . . ?
C74 N8 C73 C72 -18.7(7) . . . . ?
Ru2 N8 C73 C72 170.8(4) . . . . ?
C74 N8 C73 C68 166.7(4) . . . . ?
Ru2 N8 C73 C68 -3.7(5) . . . . ?
C69 C68 C73 C72 3.5(6) . . . . ?
N7 C68 C73 C72 -176.5(4) . . . . ?
C69 C68 C73 N8 178.3(4) . . . . ?
N7 C68 C73 N8 -1.7(5) . . . . ?
C73 N8 C74 O11 -11.5(7) . . . . ?
Ru2 N8 C74 O11 158.0(4) . . . . ?
C73 N8 C74 C75 165.3(4) . . . . ?
Ru2 N8 C74 C75 -25.2(5) . . . . ?
O11 C74 C75 C76 22.0(6) . . . . ?
N8 C74 C75 C76 -155.0(4) . . . . ?
O11 C74 C75 C80 -159.0(4) . . . . ?
N8 C74 C75 C80 24.0(7) . . . . ?
C80 C75 C76 C77 -1.3(6) . . . . ?
C74 C75 C76 C77 177.8(4) . . . . ?
C75 C76 C77 C78 0.2(7) . . . . ?
C76 C77 C78 C79 1.0(6) . . . . ?
C77 C78 C79 C80 -1.1(6) . . . . ?
Ru2 O12 C80 C79 157.1(3) . . . . ?
Na1 O12 C80 C79 -22.5(5) . . . . ?
Ru2 O12 C80 C75 -24.8(5) . . . . ?
Na1 O12 C80 C75 155.6(3) . . . . ?
C78 C79 C80 O12 178.2(4) . . . . ?
C78 C79 C80 C75 0.0(6) . . . . ?
C76 C75 C80 O12 -176.9(4) . . . . ?
C74 C75 C80 O12 4.2(7) . . . . ?
C76 C75 C80 C79 1.2(6) . . . . ?
C74 C75 C80 C79 -177.8(4) . . . . ?
Ru2 O14 C82 C81 -166.9(3) . . . . ?
C45 N6 C39 C40 174.5(5) . . . . ?
C43 N6 C39 C40 -63.2(6) . . . . ?
C41 N6 C39 C40 55.2(7) . . . . ?
C45 N6 C41 C42 -66.7(7) . . . . ?
C43 N6 C41 C42 172.0(6) . . . . ?
C39 N6 C41 C42 52.8(7) . . . . ?
C45 N6 C43 C44 -46.6(7) . . . . ?
C39 N6 C43 C44 -167.5(6) . . . . ?
C41 N6 C43 C44 72.9(7) . . . . ?
C43 N6 C45 C46 -57.7(7) . . . . ?
C39 N6 C45 C46 63.3(7) . . . . ?
C41 N6 C45 C46 -176.7(5) . . . . ?
C35 N5 C31 C32 54.5(7) . . . . ?
C37 N5 C31 C32 175.9(6) . . . . ?
C33 N5 C31 C32 -61.4(7) . . . . ?
C35 N5 C33 C34 -175.4(6) . . . . ?
C37 N5 C33 C34 63.4(7) . . . . ?
C31 N5 C33 C34 -56.1(7) . . . . ?
C37 N5 C35 C36 -56.2(8) . . . . ?
C31 N5 C35 C36 61.7(8) . . . . ?
C33 N5 C35 C36 -177.2(6) . . . . ?
C35 N5 C37 C38 -55.5(9) . . . . ?
C31 N5 C37 C38 -175.7(7) . . . . ?
C33 N5 C37 C38 61.1(9) . . . . ?
C29 N4 C23 C24 -61.6(5) . . . . ?
C25 N4 C23 C24 57.1(5) . . . . ?
C27 N4 C23 C24 177.4(4) . . . . ?
C23 N4 C25 C26 57.8(5) . . . . ?
C29 N4 C25 C26 -179.6(4) . . . . ?
C27 N4 C25 C26 -59.2(5) . . . . ?
C23 N4 C27 C28 -177.9(4) . . . . ?
C29 N4 C27 C28 60.1(5) . . . . ?
C25 N4 C27 C28 -57.2(5) . . . . ?
C23 N4 C29 C30 -60.7(5) . . . . ?
C25 N4 C29 C30 177.4(4) . . . . ?
C27 N4 C29 C30 57.1(5) . . . . ?
